data_7220091
loop_
_publ_author_name
'Sakamoto, Yuki'
'Moriuchi, Toshiyuki'
'Hirao, Toshikazu'

_publ_section_title
;
 Dinuclear organogold(i) complexes bearing uracil moieties: chirality of
 Au(i)--Au(i) axis and self-assembly
;
_journal_issue 18
_journal_name_full CrystEngComm
_journal_page_first 3460
_journal_paper_doi 10.1039/C5CE00221D
_journal_volume 17
_journal_year 2015
_chemical_absolute_configuration rm
_chemical_formula_moiety 'C73 H71 Au2 Cl3 N4 O4 P2'
_chemical_formula_sum 'C73 H71 Au2 Cl3 N4 O4 P2'
_chemical_formula_weight 1630.63
_space_group_crystal_system orthorhombic
_space_group_IT_number 19
_space_group_name_Hall 'P 2ac 2ab'
_space_group_name_H-M_alt 'P 21 21 21'
_symmetry_space_group_name_Hall 'P 2ac 2ab'
_symmetry_space_group_name_H-M 'P 21 21 21'
_atom_sites_solution_hydrogens geom
_atom_sites_solution_primary direct
_atom_sites_solution_secondary difmap
_audit_update_record
;
2014-11-14 deposited with the CCDC.
2015-03-18 downloaded from the CCDC.
;
_cell_angle_alpha 90.0000
_cell_angle_beta 90.0000
_cell_angle_gamma 90.0000
_cell_formula_units_Z 4
_cell_length_a 11.0678(16)
_cell_length_b 23.228(4)
_cell_length_c 27.246(4)
_cell_measurement_reflns_used 25440
_cell_measurement_temperature 123
_cell_measurement_theta_max 30.58
_cell_measurement_theta_min 2.99
_cell_volume 7004.5(19)
_computing_cell_refinement 'RAPID AUTO'
_computing_data_collection 'RAPID AUTO (Rigaku, ????)'
_computing_data_reduction 'RAPID AUTO'
_computing_molecular_graphics 'CrystalStructure 4.1'
_computing_publication_material 'CrystalStructure 4.1 (Rigaku, 2014)'
_computing_structure_refinement 'SHELXL97 (Sheldrick, 2008)'
_computing_structure_solution SIR97
_diffrn_ambient_temperature 123
_diffrn_detector_area_resol_mean 5.000
_diffrn_measured_fraction_theta_full 0.968
_diffrn_measured_fraction_theta_max 0.968
_diffrn_measurement_device_type 'Rigaku R-AXIS RAPID'
_diffrn_measurement_method \w
_diffrn_radiation_type 'Mo K\a'
_diffrn_radiation_wavelength 0.71075
_diffrn_reflns_av_R_equivalents 0.0952
_diffrn_reflns_Laue_measured_fraction_full 0.000
_diffrn_reflns_Laue_measured_fraction_max 0.000
_diffrn_reflns_limit_h_max 13
_diffrn_reflns_limit_h_min -14
_diffrn_reflns_limit_k_max 30
_diffrn_reflns_limit_k_min -30
_diffrn_reflns_limit_l_max 33
_diffrn_reflns_limit_l_min -35
_diffrn_reflns_number 53044
_diffrn_reflns_point_group_measured_fraction_full 0.000
_diffrn_reflns_point_group_measured_fraction_max 0.000
_diffrn_reflns_theta_full 27.490
_diffrn_reflns_theta_max 27.490
_diffrn_reflns_theta_min 2.991
_diffrn_standards_number 0
_exptl_absorpt_coefficient_mu 4.409
_exptl_absorpt_correction_T_max 0.643
_exptl_absorpt_correction_T_min 0.267
_exptl_absorpt_correction_type multi-scan
_exptl_absorpt_process_details 'ABSCOR (Rigaku, 1995)'
_exptl_crystal_colour paleyellow
_exptl_crystal_density_diffrn 1.546
_exptl_crystal_density_method 'not measured'
_exptl_crystal_description block
_exptl_crystal_F_000 3232.00
_exptl_crystal_size_max 0.250
_exptl_crystal_size_mid 0.250
_exptl_crystal_size_min 0.100
_refine_diff_density_max 4.24
_refine_diff_density_min -2.40
_refine_ls_abs_structure_details 'Flack, H. D. (1983), Acta Cryst. A39, 876-881.  6712 Friedel Pairs'
_refine_ls_abs_structure_Flack 0.069(14)
_refine_ls_extinction_method none
_refine_ls_goodness_of_fit_ref 1.035
_refine_ls_hydrogen_treatment mixed
_refine_ls_number_parameters 801
_refine_ls_number_reflns 15240
_refine_ls_number_restraints 220
_refine_ls_R_factor_all 0.0945
_refine_ls_R_factor_gt 0.0780
_refine_ls_shift/su_max 0.001
_refine_ls_structure_factor_coef Fsqd
_refine_ls_weighting_details 'w = 1/[\s^2^(Fo^2^)+(0.1087P)^2^+61.4397P] where P=(Fo^2^+2Fc^2^)/3'
_refine_ls_weighting_scheme calc
_refine_ls_wR_factor_gt 0.1998
_refine_ls_wR_factor_ref 0.2106
_reflns_number_gt 12416
_reflns_number_total 15240
_reflns_threshold_expression F^2^>2.0\s(F^2^)
_cod_data_source_file c5ce00221d1.cif
_cod_data_source_block RBINAPAuU6
_cod_depositor_comments 'Adding full bibliography for 7220091--7220093.cif.'
_cod_original_cell_volume 7004.5(18)
_cod_database_code 7220091

loop_
_symmetry_equiv_pos_site_id
_space_group_symop_operation_xyz
1 +X,+Y,+Z
2 1/2+X,1/2-Y,-Z
3 -X,1/2+Y,1/2-Z
4 1/2-X,-Y,1/2+Z

loop_
_atom_site_label
_atom_site_type_symbol
_atom_site_fract_x
_atom_site_fract_y
_atom_site_fract_z
_atom_site_U_iso_or_equiv
_atom_site_adp_type
_atom_site_occupancy
_atom_site_site_symmetry_multiplicity
_atom_site_calc_flag
_atom_site_refinement_flags
Au1 Au 0.82706(5) 0.04612(2) 0.035147(18) 0.03245(14) Uani 1 4 d .
Au2 Au 1.08806(5) 0.01367(2) 0.02353(2) 0.03790(15) Uani 1 4 d .
Cl1 Cl 0.5051(13) 0.3422(5) 0.3571(7) 0.212(6) Uani 1 4 d .
Cl2 Cl 0.3383(11) 0.2469(6) 0.3644(5) 0.194(5) Uani 1 4 d .
Cl3 Cl 0.6013(11) 0.2291(5) 0.3499(4) 0.152(4) Uani 1 4 d .
P1 P 0.7834(3) 0.08868(13) -0.03820(13) 0.0310(7) Uani 1 4 d .
P2 P 1.0275(3) -0.05667(14) -0.02997(15) 0.0350(8) Uani 1 4 d .
O1 O 1.0253(15) -0.0658(6) 0.2906(5) 0.076(5) Uani 1 4 d .
O2 O 0.7200(14) -0.1767(6) 0.2311(4) 0.069(4) Uani 1 4 d .
O41 O 1.1020(13) 0.2875(5) 0.1721(4) 0.057(3) Uani 1 4 d .
O42 O 1.4138(14) 0.1852(5) 0.2354(5) 0.068(4) Uani 1 4 d .
N1 N 0.9380(13) -0.0388(6) 0.2205(5) 0.049(3) Uani 1 4 d .
N2 N 0.8659(15) -0.1221(6) 0.2602(5) 0.054(4) Uani 1 4 d .
N41 N 1.1459(14) 0.1998(6) 0.1358(5) 0.045(3) Uani 1 4 d .
N42 N 1.2582(13) 0.2355(6) 0.1996(5) 0.047(3) Uani 1 4 d .
C1 C 0.952(2) -0.0700(9) 0.2608(6) 0.061(5) Uani 1 4 d .
C2 C 0.7841(19) -0.1346(8) 0.2261(7) 0.060(5) Uani 1 4 d .
C3 C 0.7779(19) -0.0930(7) 0.1872(7) 0.054(5) Uani 1 4 d .
C4 C 0.8520(16) -0.0461(8) 0.1826(6) 0.049(4) Uani 1 4 d .
C5 C 1.010(2) 0.0138(8) 0.2192(6) 0.056(4) Uani 1 4 d .
C6 C 0.9564(19) 0.0612(8) 0.2486(7) 0.057(5) Uani 1 4 d .
C7 C 1.029(3) 0.1160(9) 0.2595(8) 0.079(7) Uani 1 4 d .
C8 C 0.947(5) 0.162(2) 0.2903(18) 0.174(10) Uani 1 4 d .
C9 C 1.043(4) 0.1995(19) 0.3093(17) 0.178(10) Uani 1 4 d .
C10 C 0.982(3) 0.240(2) 0.3449(15) 0.185(10) Uani 1 4 d .
C11 C 1.054(4) 0.2808(14) 0.3772(15) 0.190(10) Uani 1 4 d .
C12 C 1.124(4) 0.256(2) 0.4213(15) 0.197(11) Uani 1 4 d .
C13 C 0.8547(16) -0.0115(7) 0.1415(6) 0.045(4) Uani 1 4 d .
C14 C 0.8431(15) 0.0109(7) 0.1045(5) 0.041(3) Uani 1 4 d .
C15 C 0.8330(15) 0.0596(6) -0.0962(5) 0.037(3) Uani 1 4 d .
C16 C 0.8679(13) 0.0963(8) -0.1347(6) 0.045(4) Uani 1 4 d .
C17 C 0.8879(14) 0.0763(7) -0.1821(5) 0.042(4) Uani 1 4 d .
C18 C 0.8759(14) 0.0162(8) -0.1931(6) 0.047(4) Uani 1 4 d .
C19 C 0.8960(17) -0.0040(10) -0.2417(6) 0.063(6) Uani 1 4 d .
C20 C 0.8880(15) -0.0611(10) -0.2510(7) 0.059(6) Uani 1 4 d .
C21 C 0.8610(19) -0.1039(11) -0.2132(8) 0.077(7) Uani 1 4 d .
C22 C 0.8410(16) -0.0805(8) -0.1649(6) 0.051(4) Uani 1 4 d .
C23 C 0.8494(14) -0.0230(8) -0.1550(5) 0.045(4) Uani 1 4 d .
C24 C 0.8245(12) 0.0000(5) -0.1047(4) 0.029(3) Uani 1 4 d .
C25 C 0.8512(14) 0.1596(5) -0.0377(5) 0.037(3) Uani 1 4 d .
C26 C 0.7839(14) 0.2104(6) -0.0403(7) 0.046(4) Uani 1 4 d .
C27 C 0.8412(17) 0.2635(6) -0.0373(7) 0.053(4) Uani 1 4 d .
C28 C 0.9665(14) 0.2666(6) -0.0327(6) 0.043(4) Uani 1 4 d .
C29 C 1.0371(17) 0.2152(6) -0.0317(6) 0.048(4) Uani 1 4 d .
C30 C 0.9775(14) 0.1638(7) -0.0343(6) 0.044(3) Uani 1 4 d .
C31 C 0.6225(13) 0.0973(6) -0.0450(5) 0.034(3) Uani 1 4 d .
C32 C 0.5434(15) 0.0799(6) -0.0091(6) 0.042(4) Uani 1 4 d .
C33 C 0.4206(18) 0.0876(7) -0.0132(7) 0.054(4) Uani 1 4 d .
C34 C 0.3747(15) 0.1100(7) -0.0552(8) 0.052(5) Uani 1 4 d .
C35 C 0.4498(16) 0.1240(7) -0.0932(7) 0.051(4) Uani 1 4 d .
C36 C 0.5738(16) 0.1204(7) -0.0876(6) 0.046(4) Uani 1 4 d .
C41 C 1.1670(19) 0.2434(6) 0.1699(5) 0.046(4) Uani 1 4 d .
C42 C 1.3357(17) 0.1890(6) 0.2039(6) 0.043(4) Uani 1 4 d .
C43 C 1.3100(19) 0.1475(7) 0.1674(7) 0.058(5) Uani 1 4 d .
C44 C 1.2156(16) 0.1517(7) 0.1359(7) 0.051(4) Uani 1 4 d .
C45 C 1.0356(17) 0.2033(8) 0.1059(7) 0.050(4) Uani 1 4 d .
C46 C 0.9281(17) 0.1823(7) 0.1315(6) 0.050(4) Uani 1 4 d .
C47 C 0.8148(19) 0.1899(9) 0.0998(8) 0.065(5) Uani 1 4 d .
C48 C 0.707(3) 0.1725(12) 0.1237(10) 0.092(6) Uani 1 4 d .
C49 C 0.679(3) 0.2055(9) 0.1739(10) 0.099(5) Uani 1 4 d .
C50 C 0.658(3) 0.2702(9) 0.1671(8) 0.107(5) Uani 1 4 d .
C51 C 0.645(3) 0.3066(11) 0.2138(11) 0.118(6) Uani 1 4 d .
C52 C 0.757(3) 0.3251(15) 0.2411(11) 0.128(7) Uani 1 4 d .
C53 C 1.1793(16) 0.1085(7) 0.0981(6) 0.046(4) Uani 1 4 d .
C54 C 1.1498(13) 0.0723(7) 0.0713(7) 0.044(4) Uani 1 4 d .
C55 C 0.8655(12) -0.0671(5) -0.0329(6) 0.034(3) Uani 1 4 d .
C56 C 0.8133(15) -0.1016(6) 0.0067(6) 0.040(3) Uani 1 4 d .
C57 C 0.6932(17) -0.1101(6) 0.0084(6) 0.050(4) Uani 1 4 d .
C58 C 0.6160(13) -0.0888(6) -0.0239(6) 0.038(3) Uani 1 4 d .
C59 C 0.4887(15) -0.1032(8) -0.0250(7) 0.055(4) Uani 1 4 d .
C60 C 0.4104(18) -0.0779(9) -0.0592(8) 0.065(5) Uani 1 4 d .
C61 C 0.4593(14) -0.0454(8) -0.0962(7) 0.048(4) Uani 1 4 d .
C62 C 0.5737(15) -0.0340(6) -0.0991(5) 0.041(4) Uani 1 4 d .
C63 C 0.6624(16) -0.0544(6) -0.0631(5) 0.039(3) Uani 1 4 d .
C64 C 0.7905(12) -0.0408(4) -0.0663(4) 0.027(3) Uani 1 4 d .
C65 C 1.0851(15) -0.1252(6) -0.0107(5) 0.045(4) Uani 1 4 d .
C66 C 1.0271(15) -0.1800(6) -0.0290(6) 0.062(5) Uani 1 4 d .
C67 C 1.077(2) -0.2331(7) -0.0123(7) 0.079(5) Uani 1 4 d .
C68 C 1.174(2) -0.2323(7) 0.0169(8) 0.075(5) Uani 1 4 d .
C69 C 1.2219(18) -0.1850(8) 0.0338(7) 0.068(5) Uani 1 4 d .
C70 C 1.1816(15) -0.1301(7) 0.0205(6) 0.053(4) Uani 1 4 d .
C71 C 1.0889(14) -0.0445(7) -0.0899(5) 0.038(3) Uani 1 4 d .
C72 C 1.1294(14) 0.0103(7) -0.1063(6) 0.041(3) Uani 1 4 d .
C73 C 1.1770(19) 0.0219(10) -0.1489(7) 0.062(5) Uani 1 4 d .
C74 C 1.1888(17) -0.0221(9) -0.1822(7) 0.060(5) Uani 1 4 d .
C75 C 1.1544(17) -0.0801(10) -0.1711(9) 0.067(5) Uani 1 4 d .
C76 C 1.0999(17) -0.0925(8) -0.1239(5) 0.049(4) Uani 1 4 d .
C81 C 0.4732(16) 0.2703(7) 0.3352(9) 0.111(7) Uani 1 4 d .
H2 H 0.868(5) -0.145(2) 0.2881(13) 0.04(2) Uiso 1 4 d .
H3 H 0.7177 -0.09843 0.16277 0.0653 Uiso 1 4 calc R
H5A H 1.01888 0.02661 0.18476 0.0675 Uiso 1 4 calc R
H5B H 1.09218 0.00527 0.23199 0.0675 Uiso 1 4 calc R
H6A H 0.93191 0.04462 0.28058 0.0681 Uiso 1 4 calc R
H6B H 0.8814 0.07325 0.2317 0.0681 Uiso 1 4 calc R
H7A H 1.05597 0.1337 0.22828 0.0953 Uiso 1 4 calc R
H7B H 1.10218 0.10594 0.27876 0.0953 Uiso 1 4 calc R
H8A H 0.89088 0.18332 0.26874 0.2090 Uiso 1 4 calc R
H8B H 0.90178 0.14328 0.3171 0.2090 Uiso 1 4 calc R
H9A H 1.08092 0.22145 0.28224 0.2136 Uiso 1 4 calc R
H9B H 1.10574 0.17652 0.32605 0.2136 Uiso 1 4 calc R
H10A H 0.93241 0.21559 0.36716 0.2222 Uiso 1 4 calc R
H10B H 0.9247 0.26353 0.3257 0.2222 Uiso 1 4 calc R
H11A H 0.99752 0.31022 0.39005 0.2282 Uiso 1 4 calc R
H11B H 1.11283 0.30105 0.35598 0.2282 Uiso 1 4 calc R
H12A H 1.18181 0.22683 0.40968 0.2369 Uiso 1 4 calc R
H12B H 1.06739 0.23796 0.44432 0.2369 Uiso 1 4 calc R
H12C H 1.1681 0.28684 0.43799 0.2369 Uiso 1 4 calc R
H16 H 0.87816 0.13616 -0.12813 0.0539 Uiso 1 4 calc R
H17 H 0.90974 0.10253 -0.20729 0.0500 Uiso 1 4 calc R
H19 H 0.91489 0.02228 -0.26726 0.0754 Uiso 1 4 calc R
H20 H 0.90039 -0.07401 -0.28368 0.0707 Uiso 1 4 calc R
H21 H 0.85704 -0.144 -0.21994 0.0922 Uiso 1 4 calc R
H22 H 0.82124 -0.10612 -0.13896 0.0612 Uiso 1 4 calc R
H26 H 0.69869 0.20867 -0.04421 0.0554 Uiso 1 4 calc R
H27 H 0.79475 0.29785 -0.03839 0.0633 Uiso 1 4 calc R
H28 H 1.005 0.30302 -0.03025 0.0514 Uiso 1 4 calc R
H29 H 1.12267 0.21663 -0.02934 0.0578 Uiso 1 4 calc R
H30 H 1.02361 0.12932 -0.03383 0.0526 Uiso 1 4 calc R
H32 H 0.57466 0.06198 0.01954 0.0498 Uiso 1 4 calc R
H33 H 0.3686 0.07741 0.01318 0.0649 Uiso 1 4 calc R
H34 H 0.29013 0.11607 -0.05817 0.0629 Uiso 1 4 calc R
H35 H 0.41668 0.13608 -0.1237 0.0615 Uiso 1 4 calc R
H36 H 0.6257 0.13386 -0.11288 0.0556 Uiso 1 4 calc R
H42 H 1.268(4) 0.2640(16) 0.2233(17) 0.047(7) Uiso 1 4 d .
H43 H 1.36167 0.11499 0.16479 0.0701 Uiso 1 4 calc R
H45A H 1.02229 0.24386 0.09609 0.0594 Uiso 1 4 calc R
H45B H 1.04716 0.18046 0.07554 0.0594 Uiso 1 4 calc R
H46A H 0.91809 0.20372 0.16268 0.0600 Uiso 1 4 calc R
H46B H 0.93869 0.14103 0.13961 0.0600 Uiso 1 4 calc R
H47A H 0.80747 0.23088 0.09044 0.0774 Uiso 1 4 calc R
H47B H 0.82443 0.16715 0.06935 0.0774 Uiso 1 4 calc R
H48A H 0.71206 0.13071 0.1306 0.1105 Uiso 1 4 calc R
H48B H 0.63837 0.17857 0.101 0.1105 Uiso 1 4 calc R
H49A H 0.60648 0.18823 0.18927 0.1191 Uiso 1 4 calc R
H49B H 0.74774 0.19976 0.19672 0.1191 Uiso 1 4 calc R
H50A H 0.72614 0.28595 0.14778 0.1289 Uiso 1 4 calc R
H50B H 0.58382 0.27534 0.14726 0.1289 Uiso 1 4 calc R
H51A H 0.59967 0.3418 0.2049 0.1420 Uiso 1 4 calc R
H51B H 0.59386 0.28462 0.23699 0.1420 Uiso 1 4 calc R
H52A H 0.80881 0.34767 0.21925 0.1535 Uiso 1 4 calc R
H52B H 0.80085 0.29102 0.25253 0.1535 Uiso 1 4 calc R
H52C H 0.73365 0.34871 0.26943 0.1535 Uiso 1 4 calc R
H56 H 0.86408 -0.11794 0.03108 0.0479 Uiso 1 4 calc R
H57 H 0.66185 -0.13283 0.03444 0.0602 Uiso 1 4 calc R
H59 H 0.45782 -0.13038 -0.00214 0.0656 Uiso 1 4 calc R
H60 H 0.32543 -0.08309 -0.05676 0.0778 Uiso 1 4 calc R
H61 H 0.40712 -0.03063 -0.12084 0.0580 Uiso 1 4 calc R
H62 H 0.60144 -0.0113 -0.12579 0.0495 Uiso 1 4 calc R
H66 H 0.9602 -0.17919 -0.05087 0.0741 Uiso 1 4 calc R
H67 H 1.04165 -0.26865 -0.02188 0.0942 Uiso 1 4 calc R
H68 H 1.20955 -0.26797 0.02589 0.0898 Uiso 1 4 calc R
H69 H 1.28736 -0.18791 0.05623 0.0817 Uiso 1 4 calc R
H70 H 1.22064 -0.09675 0.03288 0.0641 Uiso 1 4 calc R
H72 H 1.12095 0.04154 -0.08405 0.0495 Uiso 1 4 calc R
H73 H 1.20289 0.05981 -0.15668 0.0742 Uiso 1 4 calc R
H74 H 1.221 -0.01378 -0.21375 0.0714 Uiso 1 4 calc R
H75 H 1.167 -0.10998 -0.19429 0.0804 Uiso 1 4 calc R
H76 H 1.07284 -0.13009 -0.11551 0.0593 Uiso 1 4 calc R
H81 H 0.46141 0.27097 0.29879 0.1332 Uiso 1 4 calc R

loop_
_atom_site_aniso_label
_atom_site_aniso_U_11
_atom_site_aniso_U_22
_atom_site_aniso_U_33
_atom_site_aniso_U_12
_atom_site_aniso_U_13
_atom_site_aniso_U_23
Au1 0.0378(3) 0.0279(2) 0.0316(3) 0.0018(2) 0.0013(2) 0.00370(19)
Au2 0.0338(3) 0.0358(3) 0.0441(3) -0.0007(2) -0.0005(3) -0.0047(2)
Cl1 0.201(12) 0.103(6) 0.331(17) 0.032(6) -0.089(12) -0.067(9)
Cl2 0.157(8) 0.194(10) 0.232(12) 0.032(7) 0.012(9) 0.128(10)
Cl3 0.149(8) 0.134(7) 0.174(9) 0.048(7) 0.026(8) 0.034(7)
P1 0.0377(19) 0.0259(15) 0.0294(16) 0.0020(12) 0.0003(15) 0.0032(13)
P2 0.0326(18) 0.0286(16) 0.044(2) 0.0028(12) 0.0000(17) -0.0007(15)
O1 0.102(13) 0.060(8) 0.064(9) -0.005(8) -0.036(9) 0.016(6)
O2 0.094(12) 0.069(8) 0.044(7) -0.018(8) -0.015(7) 0.026(6)
O41 0.084(10) 0.043(6) 0.044(6) 0.011(6) -0.006(7) 0.001(5)
O42 0.078(10) 0.036(6) 0.088(10) 0.000(6) -0.034(9) -0.007(6)
N1 0.048(9) 0.056(8) 0.043(7) 0.000(6) -0.010(6) 0.013(6)
N2 0.081(12) 0.045(8) 0.035(7) -0.000(7) -0.005(7) 0.005(6)
N41 0.056(9) 0.046(7) 0.033(6) -0.004(6) 0.006(6) 0.003(5)
N42 0.058(7) 0.041(6) 0.042(6) -0.004(5) -0.000(6) -0.007(5)
C1 0.080(15) 0.071(12) 0.032(8) -0.002(10) -0.010(9) 0.015(8)
C2 0.066(13) 0.052(10) 0.062(11) -0.012(9) -0.022(10) 0.024(8)
C3 0.064(12) 0.046(9) 0.053(10) -0.005(8) -0.017(9) 0.017(7)
C4 0.046(10) 0.065(10) 0.038(8) 0.008(8) 0.008(7) 0.000(8)
C5 0.071(13) 0.062(11) 0.035(8) 0.000(10) -0.013(8) 0.003(8)
C6 0.061(12) 0.051(11) 0.058(11) -0.007(8) 0.021(9) 0.003(8)
C7 0.12(2) 0.057(12) 0.061(12) -0.023(12) -0.035(13) 0.015(9)
C8 0.166(17) 0.175(16) 0.182(16) -0.002(13) 0.002(14) -0.014(13)
C9 0.166(16) 0.183(15) 0.185(15) 0.002(12) -0.006(12) -0.020(12)
C10 0.176(15) 0.189(15) 0.191(15) 0.007(12) -0.006(12) -0.025(12)
C11 0.183(16) 0.194(15) 0.194(15) 0.004(13) -0.010(13) -0.023(12)
C12 0.193(17) 0.202(17) 0.197(16) 0.006(14) -0.013(13) -0.019(14)
C13 0.051(10) 0.032(7) 0.051(9) 0.007(7) 0.001(7) -0.003(7)
C14 0.045(9) 0.045(8) 0.034(7) -0.001(7) -0.016(7) -0.011(6)
C15 0.035(8) 0.032(7) 0.043(7) -0.000(5) -0.004(7) -0.001(5)
C16 0.018(7) 0.068(11) 0.049(9) 0.002(6) 0.018(7) 0.017(8)
C17 0.030(9) 0.064(10) 0.031(7) 0.008(7) 0.004(6) 0.016(7)
C18 0.029(9) 0.064(10) 0.049(9) -0.005(7) -0.003(7) 0.006(8)
C19 0.042(11) 0.108(18) 0.038(9) 0.004(10) 0.016(8) -0.006(9)
C20 0.021(9) 0.110(18) 0.046(10) 0.005(8) 0.002(7) -0.031(10)
C21 0.059(13) 0.091(15) 0.080(14) -0.019(11) 0.008(11) -0.067(13)
C22 0.041(10) 0.066(11) 0.047(9) 0.021(8) -0.000(8) -0.016(8)
C23 0.027(9) 0.076(11) 0.031(7) 0.009(7) -0.008(6) -0.017(7)
C24 0.017(6) 0.045(7) 0.026(6) 0.005(5) -0.001(6) -0.004(5)
C25 0.052(9) 0.024(6) 0.035(7) 0.011(5) -0.014(7) 0.004(5)
C26 0.031(8) 0.034(7) 0.073(11) 0.007(5) 0.015(8) 0.018(7)
C27 0.069(12) 0.028(7) 0.062(10) 0.009(7) -0.014(10) 0.005(7)
C28 0.051(9) 0.023(6) 0.055(9) -0.013(5) -0.003(8) 0.004(6)
C29 0.057(10) 0.041(8) 0.047(9) -0.007(6) -0.008(9) -0.000(7)
C30 0.041(9) 0.048(8) 0.042(8) 0.008(6) -0.001(8) 0.004(7)
C31 0.031(7) 0.043(8) 0.028(7) 0.003(5) -0.008(6) -0.002(5)
C32 0.051(9) 0.035(7) 0.038(8) 0.015(6) -0.002(7) -0.006(6)
C33 0.050(10) 0.049(9) 0.063(11) 0.008(8) -0.007(10) -0.002(8)
C34 0.025(8) 0.044(9) 0.088(13) 0.010(6) 0.003(8) -0.007(9)
C35 0.039(10) 0.053(10) 0.062(11) 0.005(7) -0.005(9) -0.010(8)
C36 0.040(9) 0.055(9) 0.044(8) -0.002(7) 0.018(8) 0.015(7)
C41 0.079(13) 0.032(7) 0.028(7) -0.006(8) -0.004(8) -0.007(5)
C42 0.053(10) 0.031(7) 0.047(8) 0.008(7) -0.009(8) 0.003(6)
C43 0.060(13) 0.048(9) 0.067(11) -0.003(8) -0.018(10) -0.025(8)
C44 0.045(10) 0.049(9) 0.059(10) -0.015(7) 0.021(9) -0.025(8)
C45 0.053(11) 0.046(9) 0.050(10) -0.009(7) 0.002(8) -0.017(8)
C46 0.058(12) 0.045(9) 0.047(9) 0.003(8) -0.001(9) 0.010(7)
C47 0.050(12) 0.066(12) 0.078(13) 0.007(9) 0.012(11) 0.009(10)
C48 0.097(12) 0.082(10) 0.098(11) 0.008(10) 0.015(10) 0.025(8)
C49 0.105(11) 0.094(9) 0.100(10) 0.005(9) 0.013(9) 0.016(8)
C50 0.111(11) 0.100(9) 0.111(10) 0.002(9) 0.016(9) 0.001(8)
C51 0.118(12) 0.115(10) 0.123(11) 0.004(10) 0.015(10) -0.007(9)
C52 0.126(13) 0.129(12) 0.128(13) -0.001(12) 0.007(11) -0.006(11)
C53 0.045(10) 0.042(8) 0.053(9) -0.009(7) 0.009(9) -0.004(7)
C54 0.015(7) 0.043(8) 0.076(11) -0.002(5) 0.008(7) 0.001(8)
C55 0.028(7) 0.031(6) 0.044(8) 0.007(4) -0.004(7) 0.006(6)
C56 0.048(9) 0.025(6) 0.047(8) -0.011(6) -0.005(7) -0.010(5)
C57 0.062(12) 0.035(7) 0.053(9) -0.001(7) 0.008(9) 0.005(7)
C58 0.042(8) 0.031(7) 0.040(8) 0.003(5) -0.001(7) -0.008(6)
C59 0.038(9) 0.063(10) 0.063(11) -0.025(7) 0.008(9) -0.001(9)
C60 0.032(10) 0.070(12) 0.093(14) -0.017(8) -0.010(11) -0.002(10)
C61 0.029(8) 0.055(9) 0.061(10) -0.009(7) -0.004(7) -0.001(9)
C62 0.043(9) 0.049(9) 0.032(7) 0.012(6) -0.020(7) -0.012(6)
C63 0.052(9) 0.029(7) 0.035(7) 0.011(6) -0.011(7) -0.010(5)
C64 0.046(8) 0.005(4) 0.030(6) -0.007(4) -0.005(5) 0.003(4)
C65 0.049(10) 0.041(8) 0.046(8) 0.017(7) 0.005(8) -0.001(6)
C66 0.074(13) 0.026(7) 0.085(14) 0.010(7) 0.003(12) 0.004(9)
C67 0.103(12) 0.046(8) 0.087(11) 0.022(9) 0.004(9) 0.003(8)
C68 0.094(12) 0.048(8) 0.082(11) 0.024(9) 0.008(9) 0.002(8)
C69 0.078(15) 0.064(11) 0.063(12) 0.014(9) -0.011(12) 0.018(10)
C70 0.036(9) 0.070(11) 0.054(9) -0.001(7) -0.003(9) 0.015(8)
C71 0.032(8) 0.050(8) 0.033(6) -0.004(7) -0.018(7) 0.003(6)
C72 0.039(9) 0.040(7) 0.045(8) -0.006(6) 0.006(7) -0.015(7)
C73 0.046(11) 0.089(14) 0.051(10) 0.005(10) -0.007(9) 0.004(9)
C74 0.035(11) 0.093(14) 0.051(10) 0.004(9) -0.005(8) 0.013(9)
C75 0.032(11) 0.075(13) 0.093(15) 0.007(8) -0.020(11) 0.001(11)
C76 0.063(12) 0.068(11) 0.017(6) 0.031(9) -0.006(7) -0.010(6)
C81 0.131(13) 0.086(11) 0.117(19) -0.010(11) -0.036(13) 0.028(12)

loop_
_atom_type_symbol
_atom_type_description
_atom_type_scat_dispersion_real
_atom_type_scat_dispersion_imag
_atom_type_scat_source
C C 0.0033 0.0016
;
International Tables for Crystallography
(Vol. C, Tables 4.2.6.8 and 6.1.1.4)
;
H H 0.0000 0.0000
;
International Tables for Crystallography
(Vol. C, Table 6.1.1.4)
;
O O 0.0106 0.0060
;
International Tables for Crystallography
(Vol. C, Tables 4.2.6.8 and 6.1.1.4)
;
N N 0.0061 0.0033
;
International Tables for Crystallography
(Vol. C, Tables 4.2.6.8 and 6.1.1.4)
;
P P 0.1023 0.0942
;
International Tables for Crystallography
(Vol. C, Tables 4.2.6.8 and 6.1.1.4)
;
Au Au -2.0133 8.8022
;
International Tables for Crystallography
(Vol. C, Tables 4.2.6.8 and 6.1.1.4)
;
Cl Cl 0.1484 0.1585
;
International Tables for Crystallography
(Vol. C, Tables 4.2.6.8 and 6.1.1.4)
;

loop_
_geom_angle_atom_site_label_1
_geom_angle_atom_site_label_2
_geom_angle_atom_site_label_3
_geom_angle
_geom_angle_publ_flag
P1 Au1 C14 172.2(5) yes
P2 Au2 C54 176.5(4) yes
Au1 P1 C15 122.7(5) yes
Au1 P1 C25 107.5(5) yes
Au1 P1 C31 110.3(5) yes
C15 P1 C25 102.8(7) yes
C15 P1 C31 104.6(7) yes
C25 P1 C31 108.0(7) yes
Au2 P2 C55 114.4(5) yes
Au2 P2 C65 110.0(5) yes
Au2 P2 C71 110.9(5) yes
C55 P2 C65 104.3(7) yes
C55 P2 C71 110.9(7) yes
C65 P2 C71 105.8(7) yes
C1 N1 C4 128.0(16) yes
C1 N1 C5 114.6(15) yes
C4 N1 C5 116.9(14) yes
C1 N2 C2 126.8(14) yes
C41 N41 C44 120.1(15) yes
C41 N41 C45 117.9(14) yes
C44 N41 C45 121.3(14) yes
C41 N42 C42 129.8(13) yes
O1 C1 N1 128(2) yes
O1 C1 N2 120.6(17) yes
N1 C1 N2 110.7(15) yes
O2 C2 N2 119.6(17) yes
O2 C2 C3 126.6(18) yes
N2 C2 C3 113.7(16) yes
C2 C3 C4 125.0(18) yes
N1 C4 C3 115.6(15) yes
N1 C4 C13 120.6(16) yes
C3 C4 C13 123.4(16) yes
N1 C5 C6 112.7(16) yes
C5 C6 C7 120.5(18) yes
C6 C7 C8 111(3) yes
C7 C8 C9 100(4) yes
C8 C9 C10 106(4) yes
C9 C10 C11 122(3) yes
C10 C11 C12 119(3) yes
C4 C13 C14 168.7(18) yes
Au1 C14 C13 175.8(14) yes
P1 C15 C16 120.7(11) yes
P1 C15 C24 119.4(10) yes
C16 C15 C24 119.6(13) yes
C15 C16 C17 122.3(16) yes
C16 C17 C18 120.4(15) yes
C17 C18 C19 120.1(17) yes
C17 C18 C23 119.6(15) yes
C19 C18 C23 120.3(18) yes
C18 C19 C20 119.2(18) yes
C19 C20 C21 123.2(18) yes
C20 C21 C22 115(2) yes
C21 C22 C23 122.7(17) yes
C18 C23 C22 119.9(15) yes
C18 C23 C24 118.7(15) yes
C22 C23 C24 121.3(14) yes
C15 C24 C23 119.3(12) yes
C15 C24 C64 122.6(11) yes
C23 C24 C64 118.0(12) yes
P1 C25 C26 123.2(12) yes
P1 C25 C30 118.5(11) yes
C26 C25 C30 118.3(13) yes
C25 C26 C27 120.3(15) yes
C26 C27 C28 120.4(14) yes
C27 C28 C29 120.2(13) yes
C28 C29 C30 117.8(16) yes
C25 C30 C29 123.1(15) yes
P1 C31 C32 121.6(11) yes
P1 C31 C36 120.8(11) yes
C32 C31 C36 117.5(14) yes
C31 C32 C33 122.3(15) yes
C32 C33 C34 119.2(17) yes
C33 C34 C35 120.2(16) yes
C34 C35 C36 120.3(17) yes
C31 C36 C35 120.1(15) yes
O41 C41 N41 122.1(16) yes
O41 C41 N42 121.9(14) yes
N41 C41 N42 116.1(14) yes
O42 C42 N42 123.7(14) yes
O42 C42 C43 125.9(15) yes
N42 C42 C43 110.4(15) yes
C42 C43 C44 123.5(17) yes
N41 C44 C43 119.9(16) yes
N41 C44 C53 113.5(15) yes
C43 C44 C53 126.6(16) yes
N41 C45 C46 113.0(14) yes
C45 C46 C47 110.9(15) yes
C46 C47 C48 113.4(19) yes
C47 C48 C49 115(2) yes
C48 C49 C50 113(2) yes
C49 C50 C51 117(2) yes
C50 C51 C52 119(2) yes
C44 C53 C54 175.3(18) yes
Au2 C54 C53 175.6(14) yes
P2 C55 C56 115.6(11) yes
P2 C55 C64 124.6(11) yes
C56 C55 C64 119.5(12) yes
C55 C56 C57 119.8(14) yes
C56 C57 C58 124.0(15) yes
C57 C58 C59 123.6(15) yes
C57 C58 C63 118.3(15) yes
C59 C58 C63 117.7(14) yes
C58 C59 C60 121.2(16) yes
C59 C60 C61 118.4(17) yes
C60 C61 C62 122.9(17) yes
C61 C62 C63 123.2(15) yes
C58 C63 C62 116.1(14) yes
C58 C63 C64 121.1(13) yes
C62 C63 C64 122.8(12) yes
C24 C64 C55 127.3(13) yes
C24 C64 C63 115.8(11) yes
C55 C64 C63 116.9(11) yes
P2 C65 C66 120.0(11) yes
P2 C65 C70 122.3(11) yes
C66 C65 C70 117.7(13) yes
C65 C66 C67 117.3(15) yes
C66 C67 C68 119.3(16) yes
C67 C68 C69 123.3(18) yes
C68 C69 C70 123.1(18) yes
C65 C70 C69 119.2(15) yes
P2 C71 C72 123.1(11) yes
P2 C71 C76 119.4(12) yes
C72 C71 C76 117.5(13) yes
C71 C72 C73 126.3(16) yes
C72 C73 C74 118(2) yes
C73 C74 C75 122.3(18) yes
C74 C75 C76 119.1(19) yes
C71 C76 C75 116.5(16) yes
Cl1 C81 Cl2 107.4(13) yes
Cl1 C81 Cl3 105.7(12) yes
Cl2 C81 Cl3 114.0(13) yes
C1 N2 H2 115(3) no
C2 N2 H2 118(3) no
C41 N42 H42 115(3) no
C42 N42 H42 115(3) no
C2 C3 H3 117.490 no
C4 C3 H3 117.493 no
N1 C5 H5A 109.063 no
N1 C5 H5B 109.044 no
C6 C5 H5A 109.054 no
C6 C5 H5B 109.048 no
H5A C5 H5B 107.823 no
C5 C6 H6A 107.206 no
C5 C6 H6B 107.205 no
C7 C6 H6A 107.214 no
C7 C6 H6B 107.207 no
H6A C6 H6B 106.844 no
C6 C7 H7A 109.537 no
C6 C7 H7B 109.533 no
C8 C7 H7A 109.542 no
C8 C7 H7B 109.520 no
H7A C7 H7B 108.096 no
C7 C8 H8A 111.798 no
C7 C8 H8B 111.819 no
C9 C8 H8A 111.792 no
C9 C8 H8B 111.805 no
H8A C8 H8B 109.541 no
C8 C9 H9A 110.577 no
C8 C9 H9B 110.568 no
C10 C9 H9A 110.554 no
C10 C9 H9B 110.567 no
H9A C9 H9B 108.717 no
C9 C10 H10A 106.900 no
C9 C10 H10B 106.904 no
C11 C10 H10A 106.903 no
C11 C10 H10B 106.907 no
H10A C10 H10B 106.699 no
C10 C11 H11A 107.677 no
C10 C11 H11B 107.680 no
C12 C11 H11A 107.666 no
C12 C11 H11B 107.674 no
H11A C11 H11B 107.090 no
C11 C12 H12A 109.480 no
C11 C12 H12B 109.476 no
C11 C12 H12C 109.467 no
H12A C12 H12B 109.467 no
H12A C12 H12C 109.470 no
H12B C12 H12C 109.465 no
C15 C16 H16 118.870 no
C17 C16 H16 118.869 no
C16 C17 H17 119.822 no
C18 C17 H17 119.824 no
C18 C19 H19 120.412 no
C20 C19 H19 120.417 no
C19 C20 H20 118.390 no
C21 C20 H20 118.387 no
C20 C21 H21 122.660 no
C22 C21 H21 122.654 no
C21 C22 H22 118.644 no
C23 C22 H22 118.661 no
C25 C26 H26 119.875 no
C27 C26 H26 119.863 no
C26 C27 H27 119.820 no
C28 C27 H27 119.809 no
C27 C28 H28 119.926 no
C29 C28 H28 119.909 no
C28 C29 H29 121.119 no
C30 C29 H29 121.124 no
C25 C30 H30 118.451 no
C29 C30 H30 118.448 no
C31 C32 H32 118.832 no
C33 C32 H32 118.833 no
C32 C33 H33 120.400 no
C34 C33 H33 120.403 no
C33 C34 H34 119.903 no
C35 C34 H34 119.906 no
C34 C35 H35 119.861 no
C36 C35 H35 119.856 no
C31 C36 H36 119.950 no
C35 C36 H36 119.957 no
C42 C43 H43 118.274 no
C44 C43 H43 118.276 no
N41 C45 H45A 108.970 no
N41 C45 H45B 108.978 no
C46 C45 H45A 108.975 no
C46 C45 H45B 108.986 no
H45A C45 H45B 107.771 no
C45 C46 H46A 109.456 no
C45 C46 H46B 109.451 no
C47 C46 H46A 109.461 no
C47 C46 H46B 109.459 no
H46A C46 H46B 108.045 no
C46 C47 H47A 108.896 no
C46 C47 H47B 108.881 no
C48 C47 H47A 108.888 no
C48 C47 H47B 108.884 no
H47A C47 H47B 107.722 no
C47 C48 H48A 108.573 no
C47 C48 H48B 108.565 no
C49 C48 H48A 108.571 no
C49 C48 H48B 108.577 no
H48A C48 H48B 107.550 no
C48 C49 H49A 108.921 no
C48 C49 H49B 108.908 no
C50 C49 H49A 108.910 no
C50 C49 H49B 108.923 no
H49A C49 H49B 107.744 no
C49 C50 H50A 108.062 no
C49 C50 H50B 108.063 no
C51 C50 H50A 108.048 no
C51 C50 H50B 108.041 no
H50A C50 H50B 107.284 no
C50 C51 H51A 107.466 no
C50 C51 H51B 107.473 no
C52 C51 H51A 107.484 no
C52 C51 H51B 107.480 no
H51A C51 H51B 106.979 no
C51 C52 H52A 109.473 no
C51 C52 H52B 109.482 no
C51 C52 H52C 109.471 no
H52A C52 H52B 109.474 no
H52A C52 H52C 109.467 no
H52B C52 H52C 109.460 no
C55 C56 H56 120.087 no
C57 C56 H56 120.094 no
C56 C57 H57 117.991 no
C58 C57 H57 117.984 no
C58 C59 H59 119.422 no
C60 C59 H59 119.426 no
C59 C60 H60 120.824 no
C61 C60 H60 120.823 no
C60 C61 H61 118.558 no
C62 C61 H61 118.541 no
C61 C62 H62 118.403 no
C63 C62 H62 118.392 no
C65 C66 H66 121.350 no
C67 C66 H66 121.332 no
C66 C67 H67 120.357 no
C68 C67 H67 120.353 no
C67 C68 H68 118.353 no
C69 C68 H68 118.355 no
C68 C69 H69 118.444 no
C70 C69 H69 118.462 no
C65 C70 H70 120.408 no
C69 C70 H70 120.420 no
C71 C72 H72 116.840 no
C73 C72 H72 116.857 no
C72 C73 H73 120.852 no
C74 C73 H73 120.837 no
C73 C74 H74 118.872 no
C75 C74 H74 118.860 no
C74 C75 H75 120.446 no
C76 C75 H75 120.463 no
C71 C76 H76 121.748 no
C75 C76 H76 121.748 no
Cl1 C81 H81 109.846 no
Cl2 C81 H81 109.825 no
Cl3 C81 H81 109.826 no

loop_
_geom_bond_atom_site_label_1
_geom_bond_atom_site_label_2
_geom_bond_distance
_geom_bond_publ_flag
Au1 P1 2.281(4) yes
Au1 C14 2.066(14) yes
Au2 P2 2.290(4) yes
Au2 C54 2.003(17) yes
Cl1 C81 1.81(2) yes
Cl2 C81 1.78(2) yes
Cl3 C81 1.76(2) yes
P1 C15 1.805(15) yes
P1 C25 1.809(13) yes
P1 C31 1.802(15) yes
P2 C55 1.811(14) yes
P2 C65 1.793(15) yes
P2 C71 1.792(14) yes
O1 C1 1.15(3) yes
O2 C2 1.22(2) yes
O41 C41 1.25(2) yes
O42 C42 1.22(2) yes
N1 C1 1.32(2) yes
N1 C4 1.41(2) yes
N1 C5 1.46(2) yes
N2 C1 1.54(3) yes
N2 C2 1.33(2) yes
N41 C41 1.395(19) yes
N41 C44 1.36(2) yes
N41 C45 1.47(2) yes
N42 C41 1.31(2) yes
N42 C42 1.38(2) yes
C2 C3 1.44(3) yes
C3 C4 1.37(3) yes
C4 C13 1.38(2) yes
C5 C6 1.49(3) yes
C6 C7 1.54(3) yes
C7 C8 1.63(5) yes
C8 C9 1.46(7) yes
C9 C10 1.51(6) yes
C10 C11 1.53(6) yes
C11 C12 1.54(6) yes
C13 C14 1.14(2) yes
C15 C16 1.41(2) yes
C15 C24 1.405(18) yes
C16 C17 1.39(2) yes
C17 C18 1.43(3) yes
C18 C19 1.42(3) yes
C18 C23 1.41(2) yes
C19 C20 1.35(3) yes
C20 C21 1.46(3) yes
C21 C22 1.44(3) yes
C22 C23 1.37(3) yes
C23 C24 1.498(19) yes
C24 C64 1.460(17) yes
C25 C26 1.40(2) yes
C25 C30 1.40(2) yes
C26 C27 1.39(2) yes
C27 C28 1.39(2) yes
C28 C29 1.43(2) yes
C29 C30 1.36(2) yes
C31 C32 1.37(2) yes
C31 C36 1.39(2) yes
C32 C33 1.38(3) yes
C33 C34 1.36(3) yes
C34 C35 1.37(3) yes
C35 C36 1.38(2) yes
C42 C43 1.41(2) yes
C43 C44 1.36(3) yes
C44 C53 1.49(2) yes
C45 C46 1.46(3) yes
C46 C47 1.53(3) yes
C47 C48 1.42(4) yes
C48 C49 1.60(4) yes
C49 C50 1.53(3) yes
C50 C51 1.53(4) yes
C51 C52 1.51(4) yes
C53 C54 1.16(2) yes
C55 C56 1.46(2) yes
C55 C64 1.375(19) yes
C56 C57 1.34(3) yes
C57 C58 1.32(2) yes
C58 C59 1.45(2) yes
C58 C63 1.43(2) yes
C59 C60 1.40(3) yes
C60 C61 1.37(3) yes
C61 C62 1.30(2) yes
C62 C63 1.47(2) yes
C63 C64 1.46(2) yes
C65 C66 1.51(2) yes
C65 C70 1.37(2) yes
C66 C67 1.42(2) yes
C67 C68 1.34(3) yes
C68 C69 1.31(3) yes
C69 C70 1.40(2) yes
C71 C72 1.42(2) yes
C71 C76 1.45(2) yes
C72 C73 1.30(2) yes
C73 C74 1.37(3) yes
C74 C75 1.43(3) yes
C75 C76 1.45(3) yes
N2 H2 0.93(4) no
N42 H42 0.93(4) no
C3 H3 0.950 no
C5 H5A 0.990 no
C5 H5B 0.990 no
C6 H6A 0.990 no
C6 H6B 0.990 no
C7 H7A 0.990 no
C7 H7B 0.990 no
C8 H8A 0.990 no
C8 H8B 0.990 no
C9 H9A 0.990 no
C9 H9B 0.990 no
C10 H10A 0.990 no
C10 H10B 0.990 no
C11 H11A 0.990 no
C11 H11B 0.990 no
C12 H12A 0.980 no
C12 H12B 0.980 no
C12 H12C 0.980 no
C16 H16 0.950 no
C17 H17 0.950 no
C19 H19 0.950 no
C20 H20 0.950 no
C21 H21 0.950 no
C22 H22 0.950 no
C26 H26 0.950 no
C27 H27 0.950 no
C28 H28 0.950 no
C29 H29 0.950 no
C30 H30 0.950 no
C32 H32 0.950 no
C33 H33 0.950 no
C34 H34 0.950 no
C35 H35 0.950 no
C36 H36 0.950 no
C43 H43 0.950 no
C45 H45A 0.990 no
C45 H45B 0.990 no
C46 H46A 0.990 no
C46 H46B 0.990 no
C47 H47A 0.990 no
C47 H47B 0.990 no
C48 H48A 0.990 no
C48 H48B 0.990 no
C49 H49A 0.990 no
C49 H49B 0.990 no
C50 H50A 0.990 no
C50 H50B 0.990 no
C51 H51A 0.990 no
C51 H51B 0.990 no
C52 H52A 0.980 no
C52 H52B 0.980 no
C52 H52C 0.980 no
C56 H56 0.950 no
C57 H57 0.950 no
C59 H59 0.950 no
C60 H60 0.950 no
C61 H61 0.950 no
C62 H62 0.950 no
C66 H66 0.950 no
C67 H67 0.950 no
C68 H68 0.950 no
C69 H69 0.950 no
C70 H70 0.950 no
C72 H72 0.950 no
C73 H73 0.950 no
C74 H74 0.950 no
C75 H75 0.950 no
C76 H76 0.950 no
C81 H81 1.000 no

loop_
_geom_contact_atom_site_label_1
_geom_contact_atom_site_label_2
_geom_contact_distance
_geom_contact_publ_flag
_geom_contact_site_symmetry_2
Au1 Au2 3.0021(9) no .
Au1 C32 3.453(16) no .
Au1 C55 3.246(14) no .
Au1 C56 3.521(13) no .
Au1 C64 3.447(11) no .
Au2 C14 3.496(16) no .
Au2 C70 3.498(16) no .
Au2 C72 3.568(16) no .
P1 C64 3.105(11) no .
P2 C24 3.305(13) no .
O1 C2 3.57(3) no .
O1 C4 3.54(2) no .
O1 C5 2.69(2) no .
O1 C6 3.25(2) no .
O41 C42 3.56(2) no .
O41 C44 3.54(2) no .
O41 C45 2.76(2) no .
O41 C46 3.30(2) no .
O42 C41 3.53(2) no .
O42 C44 3.57(2) no .
N1 C2 2.81(2) no .
N1 C14 3.53(2) no .
N2 C4 2.76(2) no .
N41 C42 2.81(2) no .
N41 C54 3.44(2) no .
N42 C44 2.65(2) no .
C1 C3 2.83(3) no .
C1 C6 3.07(3) no .
C3 C14 3.38(2) no .
C4 C6 3.28(3) no .
C5 C13 2.79(2) no .
C6 C13 3.56(3) no .
C9 C12 3.44(6) no .
C15 C18 2.86(2) no .
C15 C30 3.36(2) no .
C15 C36 3.21(2) no .
C15 C55 3.430(19) no .
C15 C63 3.38(2) no .
C15 C72 3.49(2) no .
C16 C23 2.83(3) no .
C16 C25 3.03(2) no .
C16 C30 3.38(2) no .
C16 C36 3.54(2) no .
C17 C24 2.84(2) no .
C17 C73 3.56(3) no .
C18 C21 2.85(3) no .
C18 C73 3.55(3) no .
C18 C74 3.59(2) no .
C19 C22 2.81(3) no .
C20 C23 2.79(2) no .
C21 C75 3.49(3) no .
C22 C63 3.46(2) no .
C22 C64 2.90(2) no .
C22 C71 3.52(2) no .
C22 C75 3.47(3) no .
C22 C76 3.09(3) no .
C23 C55 3.48(2) no .
C23 C62 3.42(2) no .
C23 C63 3.33(2) no .
C23 C71 3.23(2) no .
C23 C72 3.46(2) no .
C23 C76 3.32(2) no .
C24 C31 3.570(19) no .
C24 C62 2.89(2) no .
C24 C71 3.13(2) no .
C24 C72 3.38(2) no .
C25 C28 2.798(19) no .
C25 C36 3.48(2) no .
C26 C29 2.81(2) no .
C26 C31 3.18(2) no .
C26 C36 3.38(2) no .
C27 C30 2.76(2) no .
C31 C34 2.77(2) no .
C31 C62 3.43(2) no .
C31 C63 3.586(19) no .
C32 C35 2.72(2) no .
C33 C36 2.75(3) no .
C41 C43 2.73(2) no .
C41 C46 3.18(3) no .
C44 C46 3.26(3) no .
C45 C53 2.72(2) no .
C45 C54 3.43(2) no .
C46 C49 3.04(4) no .
C46 C53 3.39(3) no .
C47 C50 3.14(3) no .
C49 C52 3.44(4) no .
C55 C58 2.82(2) no .
C55 C66 3.18(2) no .
C56 C63 2.76(2) no .
C56 C65 3.09(2) no .
C56 C66 3.14(2) no .
C57 C64 2.81(2) no .
C58 C61 2.81(2) no .
C59 C62 2.75(2) no .
C60 C63 2.84(3) no .
C64 C71 3.37(2) no .
C65 C68 2.78(2) no .
C65 C76 3.18(2) no .
C66 C69 2.76(3) no .
C66 C76 3.38(2) no .
C67 C70 2.80(2) no .
C71 C74 2.80(2) no .
C72 C75 2.76(3) no .
C73 C76 2.87(3) no .
Cl1 O2 3.49(2) no 3_655
Cl2 O2 3.217(19) no 3_655
Cl2 C11 3.26(5) no 1_455
Cl2 C12 2.84(5) no 1_455
Cl2 C67 3.50(2) no 4_655
Cl3 C21 3.40(3) no 4_655
Cl3 C22 3.53(2) no 4_655
O1 C35 3.45(2) no 4_655
O2 Cl1 3.49(2) no 3_645
O2 Cl2 3.217(19) no 3_645
O2 O41 3.394(18) no 3_745
O2 N42 2.789(18) no 3_745
O2 C17 3.53(2) no 4_655
O2 C41 3.50(2) no 3_745
O2 C81 3.06(2) no 3_645
O41 O2 3.394(18) no 3_755
O41 N2 2.816(17) no 3_755
O41 C2 3.54(2) no 3_755
O41 C35 3.42(2) no 2_555
O41 C36 3.16(2) no 2_555
O42 C21 3.42(3) no 4_755
O42 C49 3.41(4) no 1_655
O42 C81 3.43(3) no 1_655
N2 O41 2.816(17) no 3_745
N2 C17 3.39(2) no 4_655
N41 C27 3.55(2) no 2_555
N42 O2 2.789(18) no 3_755
C2 O41 3.54(2) no 3_745
C2 C17 3.42(2) no 4_655
C3 C19 3.54(3) no 4_655
C11 Cl2 3.26(5) no 1_655
C12 Cl2 2.84(5) no 1_655
C12 C67 3.34(5) no 3_755
C12 C68 3.48(5) no 4_755
C17 O2 3.53(2) no 4_654
C17 N2 3.39(2) no 4_654
C17 C2 3.42(2) no 4_654
C19 C3 3.54(3) no 4_654
C21 Cl3 3.40(3) no 4_654
C21 O42 3.42(3) no 4_754
C22 Cl3 3.53(2) no 4_654
C27 N41 3.55(2) no 2_455
C35 O1 3.45(2) no 4_654
C35 O41 3.42(2) no 2_455
C36 O41 3.16(2) no 2_455
C41 O2 3.50(2) no 3_755
C49 O42 3.41(4) no 1_455
C60 C70 3.55(3) no 1_455
C67 Cl2 3.50(2) no 4_654
C67 C12 3.34(5) no 3_745
C68 C12 3.48(5) no 4_754
C70 C60 3.55(3) no 1_655
C81 O2 3.06(2) no 3_655
C81 O42 3.43(3) no 1_455
Au1 H30 3.4640 no .
Au1 H32 2.8496 no .
Au1 H47B 2.9619 no .
Au1 H48A 3.4992 no .
Au2 H30 3.1887 no .
Au2 H70 2.9659 no .
Au2 H72 3.0237 no .
P1 H16 2.8843 no .
P1 H26 2.9453 no .
P1 H30 2.8235 no .
P1 H32 2.8632 no .
P1 H36 2.8790 no .
P1 H47B 3.4807 no .
P2 H56 2.8397 no .
P2 H66 2.9964 no .
P2 H70 2.8928 no .
P2 H72 2.9060 no .
P2 H76 2.9312 no .
O1 H2 2.53(5) no .
O1 H5A 3.5949 no .
O1 H5B 2.4127 no .
O1 H6A 2.7787 no .
O2 H2 2.37(5) no .
O2 H3 2.6031 no .
O41 H9A 3.3777 no .
O41 H42 2.37(5) no .
O41 H45A 2.4697 no .
O41 H46A 2.8279 no .
O42 H42 2.46(4) no .
O42 H43 2.5871 no .
N1 H2 3.18(5) no .
N1 H3 3.2155 no .
N1 H6A 2.5364 no .
N1 H6B 2.6933 no .
N2 H3 3.1697 no .
N41 H7A 3.1147 no .
N41 H42 3.12(5) no .
N41 H43 3.1952 no .
N41 H46A 2.6273 no .
N41 H46B 2.6707 no .
N42 H7A 3.3486 no .
N42 H9A 3.0043 no .
N42 H43 3.1696 no .
C1 H5A 3.1438 no .
C1 H5B 2.4688 no .
C1 H6A 2.7257 no .
C1 H6B 3.5082 no .
C3 H2 3.17(4) no .
C4 H5A 2.5034 no .
C4 H5B 3.2092 no .
C4 H6A 3.5135 no .
C4 H6B 3.0950 no .
C5 H7A 2.8414 no .
C5 H7B 2.8715 no .
C6 H8A 2.9790 no .
C6 H8B 2.7356 no .
C6 H46B 3.5068 no .
C7 H5A 2.9109 no .
C7 H5B 2.7682 no .
C7 H9A 2.5901 no .
C7 H9B 2.4450 no .
C7 H46A 3.5533 no .
C7 H46B 3.4663 no .
C8 H6A 2.7478 no .
C8 H6B 2.7107 no .
C8 H10A 2.4398 no .
C8 H10B 2.5574 no .
C8 H49B 3.4863 no .
C8 H52B 3.5577 no .
C9 H7A 2.6880 no .
C9 H7B 2.4179 no .
C9 H11A 3.4220 no .
C9 H11B 2.7903 no .
C9 H12A 3.2027 no .
C10 H8A 2.6530 no .
C10 H8B 2.5255 no .
C10 H12A 2.8463 no .
C10 H12B 2.8691 no .
C10 H12C 3.4463 no .
C10 H52B 3.4307 no .
C11 H9A 2.9480 no .
C11 H9B 2.8533 no .
C12 H9B 3.1898 no .
C12 H10A 2.7496 no .
C12 H10B 3.4203 no .
C13 H3 2.5906 no .
C13 H5A 2.3404 no .
C13 H6B 3.1636 no .
C14 H3 3.3017 no .
C14 H5A 2.9492 no .
C14 H46B 3.3416 no .
C14 H48A 3.2174 no .
C15 H17 3.2978 no .
C15 H30 3.1563 no .
C15 H36 2.9067 no .
C15 H62 3.1512 no .
C15 H72 3.2311 no .
C16 H30 3.3337 no .
C16 H36 2.8815 no .
C16 H72 3.3712 no .
C17 H19 2.6550 no .
C17 H73 3.5743 no .
C18 H16 3.3012 no .
C18 H20 3.2491 no .
C18 H22 3.2576 no .
C19 H17 2.6499 no .
C19 H21 3.3336 no .
C20 H22 3.3096 no .
C21 H19 3.3345 no .
C21 H75 3.4282 no .
C21 H76 3.5983 no .
C22 H20 3.3049 no .
C22 H62 3.2794 no .
C22 H76 3.1178 no .
C23 H17 3.3145 no .
C23 H19 3.3157 no .
C23 H21 3.3219 no .
C23 H62 2.8699 no .
C24 H16 3.2803 no .
C24 H22 2.6372 no .
C24 H62 2.5488 no .
C24 H72 3.4654 no .
C25 H16 2.5398 no .
C25 H27 3.2727 no .
C25 H29 3.2922 no .
C25 H36 3.2828 no .
C25 H47B 2.9378 no .
C26 H16 3.1280 no .
C26 H28 3.2694 no .
C26 H30 3.2585 no .
C26 H36 3.1836 no .
C26 H47B 3.1848 no .
C27 H29 3.3070 no .
C27 H47A 3.5818 no .
C28 H26 3.2701 no .
C28 H30 3.2507 no .
C29 H27 3.3040 no .
C29 H45A 3.5496 no .
C29 H45B 3.0338 no .
C30 H16 2.8550 no .
C30 H26 3.2679 no .
C30 H28 3.2498 no .
C30 H45B 3.1156 no .
C30 H47B 3.2949 no .
C30 H72 3.5245 no .
C31 H26 2.7212 no .
C31 H33 3.2591 no .
C31 H35 3.2558 no .
C31 H62 3.3561 no .
C32 H26 3.5789 no .
C32 H34 3.2173 no .
C32 H36 3.2235 no .
C33 H35 3.2156 no .
C34 H32 3.2073 no .
C34 H36 3.2398 no .
C35 H33 3.2224 no .
C36 H16 3.5638 no .
C36 H26 2.7402 no .
C36 H32 3.2188 no .
C36 H34 3.2419 no .
C36 H62 3.2463 no .
C41 H7A 3.2468 no .
C41 H9A 3.2471 no .
C41 H45A 2.5700 no .
C41 H45B 3.2409 no .
C41 H46A 2.9118 no .
C41 H46B 3.5670 no .
C42 H7A 3.4177 no .
C43 H7A 3.2807 no .
C43 H42 3.14(4) no .
C44 H7A 3.1037 no .
C44 H42 3.58(5) no .
C44 H45A 3.2151 no .
C44 H45B 2.5741 no .
C44 H46A 3.5827 no .
C44 H46B 3.0766 no .
C45 H47A 2.6383 no .
C45 H47B 2.6750 no .
C46 H7A 3.1973 no .
C46 H48A 2.6747 no .
C46 H48B 3.3142 no .
C46 H49B 2.7026 no .
C46 H50A 3.3154 no .
C47 H45A 2.6184 no .
C47 H45B 2.6644 no .
C47 H49A 3.3547 no .
C47 H49B 2.7513 no .
C47 H50A 2.7658 no .
C47 H50B 3.4852 no .
C48 H46A 2.6666 no .
C48 H46B 2.7012 no .
C48 H50A 2.7240 no .
C48 H50B 2.8245 no .
C49 H8A 3.5255 no .
C49 H46A 2.6634 no .
C49 H46B 3.3721 no .
C49 H47A 2.7468 no .
C49 H47B 3.3914 no .
C49 H51A 3.3931 no .
C49 H51B 2.6871 no .
C49 H52B 3.2171 no .
C50 H46A 3.2697 no .
C50 H47A 2.8174 no .
C50 H48A 3.4427 no .
C50 H48B 2.7974 no .
C50 H52A 2.8356 no .
C50 H52B 2.8549 no .
C50 H52C 3.4345 no .
C51 H49A 2.8604 no .
C51 H49B 2.7683 no .
C52 H10B 3.2870 no .
C52 H49B 3.1548 no .
C52 H50A 2.7227 no .
C52 H50B 3.3981 no .
C53 H5A 3.5149 no .
C53 H43 2.7199 no .
C53 H45A 3.5921 no .
C53 H45B 2.3039 no .
C53 H46B 2.9907 no .
C54 H5A 3.5761 no .
C54 H30 3.4502 no .
C54 H45B 2.7599 no .
C54 H46B 3.3877 no .
C55 H22 3.0679 no .
C55 H57 3.2832 no .
C55 H66 2.8490 no .
C55 H76 3.5315 no .
C56 H66 2.8897 no .
C57 H59 2.6632 no .
C58 H56 3.2009 no .
C58 H60 3.3406 no .
C58 H62 3.3110 no .
C59 H57 2.6013 no .
C59 H61 3.2370 no .
C60 H62 3.1871 no .
C61 H59 3.2348 no .
C62 H22 3.3900 no .
C62 H60 3.1905 no .
C63 H22 2.9670 no .
C63 H57 3.2221 no .
C63 H59 3.3163 no .
C63 H61 3.2802 no .
C64 H22 2.5171 no .
C64 H56 3.3038 no .
C64 H62 2.7339 no .
C65 H56 2.7030 no .
C65 H67 3.3817 no .
C65 H69 3.2337 no .
C65 H76 2.8623 no .
C66 H56 2.8323 no .
C66 H68 3.2385 no .
C66 H70 3.3434 no .
C66 H76 2.6743 no .
C67 H69 3.1646 no .
C68 H66 3.2443 no .
C68 H70 3.2201 no .
C69 H67 3.1721 no .
C70 H56 3.5372 no .
C70 H66 3.3289 no .
C70 H68 3.2199 no .
C71 H22 3.5504 no .
C71 H66 3.5982 no .
C71 H73 3.2820 no .
C71 H75 3.3381 no .
C72 H30 3.5933 no .
C72 H74 3.1475 no .
C72 H76 3.3310 no .
C73 H75 3.3057 no .
C74 H72 3.1467 no .
C74 H76 3.3532 no .
C75 H73 3.3170 no .
C76 H22 3.1275 no .
C76 H66 3.2245 no .
C76 H72 3.3056 no .
C76 H74 3.3378 no .
H5A H6A 2.8138 no .
H5A H6B 2.2638 no .
H5A H7A 2.7861 no .
H5A H7B 3.2871 no .
H5A H46B 3.0602 no .
H5B H6A 2.3947 no .
H5B H6B 2.8170 no .
H5B H7A 3.0117 no .
H5B H7B 2.6654 no .
H6A H7A 2.8631 no .
H6A H7B 2.3628 no .
H6A H8A 3.2696 no .
H6A H8B 2.5206 no .
H6B H7A 2.3903 no .
H6B H7B 2.8621 no .
H6B H8A 2.7507 no .
H6B H8B 2.8480 no .
H6B H46A 3.5897 no .
H6B H46B 3.0292 no .
H6B H48A 3.5891 no .
H6B H49B 3.4252 no .
H7A H8A 2.4253 no .
H7A H8B 2.9695 no .
H7A H9A 2.5283 no .
H7A H9B 2.8963 no .
H7A H46A 2.8581 no .
H7A H46B 2.7478 no .
H7B H8A 2.9622 no .
H7B H8B 2.6006 no .
H7B H9A 2.6951 no .
H7B H9B 2.0855 no .
H8A H9A 2.3116 no .
H8A H9B 2.8492 no .
H8A H10A 2.8220 no .
H8A H10B 2.4535 no .
H8A H46A 2.9437 no .
H8A H49B 2.5507 no .
H8A H52B 2.7288 no .
H8B H9A 2.8513 no .
H8B H9B 2.3982 no .
H8B H10A 2.1901 no .
H8B H10B 2.8145 no .
H9A H10A 2.8414 no .
H9A H10B 2.3123 no .
H9A H11B 2.7532 no .
H9A H42 2.8013 no .
H9A H52B 3.5882 no .
H9B H10A 2.3997 no .
H9B H10B 2.8460 no .
H9B H11B 3.0064 no .
H9B H12A 2.6956 no .
H9B H12B 3.5497 no .
H10A H11A 2.3958 no .
H10A H11B 2.8321 no .
H10A H12A 3.0049 no .
H10A H12B 2.6309 no .
H10B H11A 2.2135 no .
H10B H11B 2.4033 no .
H10B H52B 2.5022 no .
H10B H52C 3.2766 no .
H11A H12A 2.8633 no .
H11A H12B 2.3668 no .
H11A H12C 2.3591 no .
H11B H12A 2.3866 no .
H11B H12B 2.8625 no .
H11B H12C 2.3400 no .
H16 H17 2.3204 no .
H16 H26 3.4656 no .
H16 H30 3.0361 no .
H16 H36 2.8254 no .
H17 H19 2.4795 no .
H19 H20 2.2866 no .
H20 H21 2.4268 no .
H21 H22 2.4082 no .
H21 H75 3.5891 no .
H22 H62 3.3012 no .
H22 H66 3.3176 no .
H22 H76 2.9108 no .
H26 H27 2.3338 no .
H26 H36 2.6782 no .
H26 H47B 3.5270 no .
H27 H28 2.3406 no .
H28 H29 2.3924 no .
H29 H30 2.3087 no .
H29 H45B 3.0935 no .
H30 H45B 3.2185 no .
H30 H72 2.6815 no .
H32 H33 2.3151 no .
H32 H48B 3.5718 no .
H33 H34 2.3108 no .
H34 H35 2.3164 no .
H35 H36 2.3327 no .
H36 H62 3.4007 no .
H45A H46A 2.3433 no .
H45A H46B 2.8227 no .
H45A H47A 2.4016 no .
H45A H47B 2.9157 no .
H45B H46A 2.8230 no .
H45B H46B 2.3081 no .
H45B H47A 2.9281 no .
H45B H47B 2.4901 no .
H46A H47A 2.4023 no .
H46A H47B 2.8744 no .
H46A H48A 2.9732 no .
H46A H48B 3.5707 no .
H46A H49A 3.5424 no .
H46A H49B 2.1032 no .
H46A H50A 2.8856 no .
H46A H52B 3.4335 no .
H46B H47A 2.8740 no .
H46B H47B 2.3731 no .
H46B H48A 2.5316 no .
H46B H48B 3.5938 no .
H46B H49B 2.9578 no .
H47A H48A 2.7796 no .
H47A H48B 2.2499 no .
H47A H49B 3.0569 no .
H47A H50A 2.2107 no .
H47A H50B 3.0968 no .
H47B H48A 2.2468 no .
H47B H48B 2.2482 no .
H48A H49A 2.3887 no .
H48A H49B 2.4442 no .
H48B H49A 2.4411 no .
H48B H49B 2.9170 no .
H48B H50A 2.9647 no .
H48B H50B 2.6468 no .
H49A H50A 2.8608 no .
H49A H50B 2.3382 no .
H49A H51A 3.5933 no .
H49A H51B 2.5929 no .
H49B H50A 2.4173 no .
H49B H50B 2.8617 no .
H49B H51B 2.8266 no .
H49B H52A 3.5550 no .
H49B H52B 2.6742 no .
H50A H51A 2.4626 no .
H50A H51B 2.8376 no .
H50A H52A 2.5854 no .
H50A H52B 2.9737 no .
H50B H51A 2.2091 no .
H50B H51B 2.4568 no .
H50B H52A 3.5876 no .
H51A H52A 2.3515 no .
H51A H52B 2.8343 no .
H51A H52C 2.3056 no .
H51B H52A 2.8352 no .
H51B H52B 2.3344 no .
H51B H52C 2.3219 no .
H56 H57 2.2666 no .
H56 H66 2.8533 no .
H57 H59 2.4690 no .
H59 H60 2.3597 no .
H60 H61 2.3131 no .
H61 H62 2.2012 no .
H66 H67 2.3989 no .
H66 H76 2.4406 no .
H67 H68 2.2688 no .
H68 H69 2.2098 no .
H69 H70 2.3311 no .
H72 H73 2.2178 no .
H73 H74 2.3195 no .
H74 H75 2.3731 no .
H75 H76 2.4313 no .
Au2 H33 3.4514 no 1_655
Cl1 H3 2.8767 no 3_655
Cl1 H52C 3.4817 no .
Cl1 H57 3.5339 no 3_655
Cl1 H69 3.3682 no 3_755
Cl2 H9B 3.2235 no 1_455
Cl2 H11B 2.8049 no 1_455
Cl2 H12A 2.1767 no 1_455
Cl2 H12C 2.9034 no 1_455
Cl2 H66 3.5732 no 4_655
Cl2 H67 3.4081 no 4_655
Cl2 H75 3.5598 no 4_655
Cl2 H76 2.9363 no 4_655
Cl3 H21 2.7810 no 4_655
Cl3 H22 2.9971 no 4_655
Cl3 H51B 3.3363 no .
Cl3 H66 3.0198 no 4_655
Cl3 H69 3.4328 no 3_755
Cl3 H76 3.1447 no 4_655
P2 H60 3.4325 no 1_655
O1 H35 2.9214 no 4_655
O1 H36 3.4945 no 4_655
O1 H52A 2.7355 no 3_745
O1 H61 3.3772 no 4_655
O1 H62 3.2201 no 4_655
O1 H73 3.3374 no 4_755
O1 H74 3.3643 no 4_755
O2 H9A 3.2537 no 3_745
O2 H11B 3.0539 no 3_745
O2 H17 2.8005 no 4_655
O2 H42 1.86(4) no 3_745
O2 H81 2.4844 no 3_645
O41 H2 1.93(4) no 3_755
O41 H35 3.0158 no 2_555
O41 H36 2.4516 no 2_555
O42 H20 3.3413 no 4_755
O42 H21 2.9705 no 4_755
O42 H49A 2.4766 no 1_655
O42 H51B 3.0514 no 1_655
O42 H75 2.7414 no 4_755
O42 H81 2.6891 no 1_655
N2 H17 3.2090 no 4_655
N2 H36 3.4687 no 4_655
N2 H42 3.07(4) no 3_745
N41 H26 3.3293 no 2_555
N41 H27 3.1234 no 2_555
N42 H2 3.12(5) no 3_755
C1 H52A 3.3140 no 3_745
C2 H11B 2.9223 no 3_745
C2 H17 2.9065 no 4_655
C2 H19 3.4185 no 4_655
C2 H42 2.79(4) no 3_745
C2 H81 3.5571 no 3_645
C3 H11B 2.9842 no 3_745
C3 H17 3.5527 no 4_655
C3 H19 2.9644 no 4_655
C4 H19 3.3008 no 4_655
C5 H74 3.4893 no 4_755
C7 H75 3.5919 no 4_755
C8 H21 3.4079 no 4_655
C11 H56 3.5482 no 3_755
C12 H56 3.2086 no 3_755
C12 H67 3.3466 no 3_755
C12 H68 3.4028 no 4_755
C16 H2 3.54(5) no 4_654
C16 H51A 3.5075 no 2_555
C17 H2 3.35(5) no 4_654
C17 H51A 3.0822 no 2_555
C19 H6B 3.5414 no 4_654
C20 H6B 3.0314 no 4_654
C20 H49A 3.3724 no 4_654
C21 H6A 3.5267 no 4_654
C21 H6B 3.1562 no 4_654
C21 H8A 3.3790 no 4_654
C21 H8B 3.1587 no 4_654
C21 H49A 3.3207 no 4_654
C21 H49B 3.5256 no 4_654
C22 H6A 3.4678 no 4_654
C22 H8B 3.0964 no 4_654
C26 H29 3.1082 no 2_455
C26 H45A 3.4380 no 2_455
C27 H29 3.0597 no 2_455
C28 H26 3.3658 no 2_555
C28 H48B 2.9497 no 2_555
C28 H50B 3.5174 no 2_555
C29 H26 3.2573 no 2_555
C29 H27 3.4458 no 2_555
C29 H48B 3.3033 no 2_555
C29 H50B 3.1975 no 2_555
C30 H50B 3.5845 no 2_555
C31 H28 3.3550 no 2_455
C32 H28 2.9533 no 2_455
C33 H27 3.3148 no 2_455
C33 H28 2.9531 no 2_455
C34 H27 3.4438 no 2_455
C34 H28 3.4023 no 2_455
C34 H72 3.3223 no 1_455
C34 H73 3.5533 no 1_455
C35 H45A 3.1746 no 2_455
C35 H50A 3.5660 no 2_455
C35 H73 3.5603 no 1_455
C36 H2 3.49(4) no 4_654
C36 H45A 3.2121 no 2_455
C41 H2 2.86(5) no 3_755
C41 H36 3.2775 no 2_555
C42 H49A 3.0231 no 1_655
C42 H75 3.3273 no 4_755
C42 H81 3.4991 no 1_655
C43 H49A 3.4663 no 1_655
C44 H27 3.0327 no 2_555
C45 H26 3.2032 no 2_555
C45 H27 3.4069 no 2_555
C47 H29 3.5959 no 2_455
C48 H28 3.4363 no 2_455
C49 H20 3.3807 no 4_655
C49 H21 3.2490 no 4_655
C51 H17 3.3570 no 2_455
C51 H73 3.5306 no 2_455
C51 H81 3.1902 no .
C52 H73 3.5774 no 2_455
C53 H27 3.0005 no 2_555
C53 H33 3.2033 no 1_655
C54 H27 3.5319 no 2_555
C54 H33 2.8953 no 1_655
C56 H12C 3.0054 no 3_745
C56 H68 3.3594 no 2_445
C57 H12C 3.1967 no 3_745
C57 H67 3.2986 no 2_445
C57 H68 2.9876 no 2_445
C58 H68 3.4856 no 2_445
C59 H12B 3.2980 no 4_654
C59 H67 3.2910 no 2_445
C59 H70 3.3638 no 1_455
C60 H70 3.3006 no 1_455
C61 H6A 3.5663 no 4_654
C62 H6A 3.2886 no 4_654
C62 H8B 3.4251 no 4_654
C65 H60 3.0994 no 1_655
C66 H12B 3.1703 no 3_745
C66 H12C 3.3787 no 3_745
C67 H11A 3.5764 no 3_745
C67 H12A 3.4156 no 4_754
C67 H12B 2.5371 no 3_745
C67 H12C 3.4163 no 3_745
C67 H12C 3.3696 no 4_754
C67 H57 3.3085 no 2_545
C67 H59 3.4570 no 2_545
C68 H10A 3.5808 no 3_745
C68 H11A 3.3160 no 3_745
C68 H12A 3.3327 no 4_754
C68 H12B 2.9531 no 3_745
C68 H12B 3.4832 no 4_754
C68 H12C 3.0482 no 4_754
C68 H57 3.4340 no 2_545
C69 H11A 3.1956 no 3_745
C69 H12B 3.5919 no 4_754
C69 H59 3.0635 no 1_655
C70 H11A 3.4336 no 3_745
C70 H59 3.1189 no 1_655
C70 H60 2.8564 no 1_655
C71 H60 2.9111 no 1_655
C72 H34 3.3041 no 1_655
C72 H60 3.3526 no 1_655
C72 H61 3.2416 no 1_655
C73 H34 3.5298 no 1_655
C73 H61 2.9256 no 1_655
C74 H5B 3.3899 no 4_754
C74 H7B 3.2053 no 4_754
C74 H61 2.9448 no 1_655
C75 H7B 3.0807 no 4_754
C75 H9B 3.4747 no 4_754
C75 H61 3.3194 no 1_655
C76 H60 3.1016 no 1_655
C81 H51B 3.0080 no .
C81 H76 3.5609 no 4_655
H2 O41 1.93(4) no 3_745
H2 N42 3.12(5) no 3_745
H2 C16 3.54(5) no 4_655
H2 C17 3.35(5) no 4_655
H2 C36 3.49(4) no 4_655
H2 C41 2.86(5) no 3_745
H2 H16 3.5611 no 4_655
H2 H17 3.2335 no 4_655
H2 H35 3.3891 no 4_655
H2 H36 2.7106 no 4_655
H2 H42 2.61(6) no 3_745
H2 H52A 3.5847 no 3_745
H3 Cl1 2.8767 no 3_645
H3 H11B 3.0382 no 3_745
H3 H19 2.9861 no 4_655
H5B C74 3.3899 no 4_755
H5B H74 2.5495 no 4_755
H6A C21 3.5267 no 4_655
H6A C22 3.4678 no 4_655
H6A C61 3.5663 no 4_655
H6A C62 3.2886 no 4_655
H6A H61 3.2394 no 4_655
H6A H62 2.6913 no 4_655
H6B C19 3.5414 no 4_655
H6B C20 3.0314 no 4_655
H6B C21 3.1562 no 4_655
H6B H20 3.1469 no 4_655
H6B H21 3.3766 no 4_655
H7B C74 3.2053 no 4_755
H7B C75 3.0807 no 4_755
H7B H61 3.2486 no 4_655
H7B H74 2.9076 no 4_755
H7B H75 2.6597 no 4_755
H8A C21 3.3790 no 4_655
H8A H21 2.9083 no 4_655
H8B C21 3.1587 no 4_655
H8B C22 3.0964 no 4_655
H8B C62 3.4251 no 4_655
H8B H21 3.0372 no 4_655
H8B H22 2.8759 no 4_655
H8B H62 3.4381 no 4_655
H9A O2 3.2537 no 3_755
H9B Cl2 3.2235 no 1_655
H9B C75 3.4747 no 4_755
H9B H75 3.0038 no 4_755
H10A C68 3.5808 no 3_755
H10A H68 3.3325 no 3_755
H11A C67 3.5764 no 3_755
H11A C68 3.3160 no 3_755
H11A C69 3.1956 no 3_755
H11A C70 3.4336 no 3_755
H11A H56 3.1223 no 3_755
H11A H69 3.4764 no 3_755
H11B Cl2 2.8049 no 1_655
H11B O2 3.0539 no 3_755
H11B C2 2.9223 no 3_755
H11B C3 2.9842 no 3_755
H11B H3 3.0382 no 3_755
H12A Cl2 2.1767 no 1_655
H12A C67 3.4156 no 4_755
H12A C68 3.3327 no 4_755
H12A H60 3.4627 no 4_655
H12A H68 3.5191 no 4_755
H12A H76 3.5909 no 4_755
H12B C59 3.2980 no 4_655
H12B C66 3.1703 no 3_755
H12B C67 2.5371 no 3_755
H12B C68 2.9531 no 3_755
H12B C68 3.4832 no 4_755
H12B C69 3.5919 no 4_755
H12B H56 3.4969 no 3_755
H12B H59 2.9069 no 4_655
H12B H66 3.4964 no 3_755
H12B H67 2.4384 no 3_755
H12B H68 3.1737 no 3_755
H12B H68 3.3941 no 4_755
H12C Cl2 2.9034 no 1_655
H12C C56 3.0054 no 3_755
H12C C57 3.1967 no 3_755
H12C C66 3.3787 no 3_755
H12C C67 3.4163 no 3_755
H12C C67 3.3696 no 4_755
H12C C68 3.0482 no 4_755
H12C H56 2.3936 no 3_755
H12C H57 2.7547 no 3_755
H12C H66 3.4782 no 3_755
H12C H67 3.5035 no 3_755
H12C H67 3.4196 no 4_755
H12C H68 2.7859 no 4_755
H16 H2 3.5611 no 4_654
H16 H50B 3.1111 no 2_555
H16 H51A 3.2631 no 2_555
H17 O2 2.8005 no 4_654
H17 N2 3.2090 no 4_654
H17 C2 2.9065 no 4_654
H17 C3 3.5527 no 4_654
H17 C51 3.3570 no 2_555
H17 H2 3.2335 no 4_654
H17 H42 3.5015 no 2_455
H17 H51A 2.4689 no 2_555
H17 H51B 3.4174 no 2_555
H19 C2 3.4185 no 4_654
H19 C3 2.9644 no 4_654
H19 C4 3.3008 no 4_654
H19 H3 2.9861 no 4_654
H20 O42 3.3413 no 4_754
H20 C49 3.3807 no 4_654
H20 H6B 3.1469 no 4_654
H20 H43 3.1325 no 4_754
H20 H48A 2.9560 no 4_654
H20 H49A 2.7547 no 4_654
H20 H49B 3.3919 no 4_654
H21 Cl3 2.7810 no 4_654
H21 O42 2.9705 no 4_754
H21 C8 3.4079 no 4_654
H21 C49 3.2490 no 4_654
H21 H6B 3.3766 no 4_654
H21 H8A 2.9083 no 4_654
H21 H8B 3.0372 no 4_654
H21 H49A 2.7088 no 4_654
H21 H49B 2.8598 no 4_654
H21 H51B 3.5131 no 4_654
H22 Cl3 2.9971 no 4_654
H22 H8B 2.8759 no 4_654
H26 N41 3.3293 no 2_455
H26 C28 3.3658 no 2_455
H26 C29 3.2573 no 2_455
H26 C45 3.2032 no 2_455
H26 H28 2.9639 no 2_455
H26 H29 2.7811 no 2_455
H26 H45A 2.6506 no 2_455
H26 H45B 3.1896 no 2_455
H27 N41 3.1234 no 2_455
H27 C29 3.4458 no 2_455
H27 C33 3.3148 no 2_555
H27 C34 3.4438 no 2_555
H27 C44 3.0327 no 2_455
H27 C45 3.4069 no 2_455
H27 C53 3.0005 no 2_455
H27 C54 3.5319 no 2_455
H27 H29 2.6732 no 2_455
H27 H33 3.0879 no 2_555
H27 H34 3.3048 no 2_555
H27 H45A 3.5360 no 2_455
H27 H45B 2.9644 no 2_455
H28 C31 3.3550 no 2_555
H28 C32 2.9533 no 2_555
H28 C33 2.9531 no 2_555
H28 C34 3.4023 no 2_555
H28 C48 3.4363 no 2_555
H28 H26 2.9639 no 2_555
H28 H32 3.2424 no 2_555
H28 H33 3.1952 no 2_555
H28 H48B 2.4653 no 2_555
H29 C26 3.1082 no 2_555
H29 C27 3.0597 no 2_555
H29 C47 3.5959 no 2_555
H29 H26 2.7811 no 2_555
H29 H27 2.6732 no 2_555
H29 H34 3.0836 no 1_655
H29 H47A 2.9054 no 2_555
H29 H48B 3.1254 no 2_555
H29 H50A 3.4247 no 2_555
H29 H50B 3.2468 no 2_555
H30 H34 3.0390 no 1_655
H32 H28 3.2424 no 2_455
H33 Au2 3.4514 no 1_455
H33 C53 3.2033 no 1_455
H33 C54 2.8953 no 1_455
H33 H27 3.0879 no 2_455
H33 H28 3.1952 no 2_455
H34 C72 3.3041 no 1_455
H34 C73 3.5298 no 1_455
H34 H27 3.3048 no 2_455
H34 H29 3.0836 no 1_455
H34 H30 3.0390 no 1_455
H34 H50A 3.4121 no 2_455
H34 H72 2.6458 no 1_455
H34 H73 3.1375 no 1_455
H35 O1 2.9214 no 4_654
H35 O41 3.0158 no 2_455
H35 H2 3.3891 no 4_654
H35 H45A 3.1160 no 2_455
H35 H47A 3.4398 no 2_455
H35 H50A 2.8562 no 2_455
H35 H52A 2.8888 no 2_455
H35 H73 3.0895 no 1_455
H36 O1 3.4945 no 4_654
H36 O41 2.4516 no 2_455
H36 N2 3.4687 no 4_654
H36 C41 3.2775 no 2_455
H36 H2 2.7106 no 4_654
H36 H45A 3.0963 no 2_455
H42 O2 1.86(4) no 3_755
H42 N2 3.07(4) no 3_755
H42 C2 2.79(4) no 3_755
H42 H2 2.61(6) no 3_755
H42 H17 3.5015 no 2_555
H42 H81 2.9708 no 1_655
H43 H20 3.1325 no 4_755
H43 H49A 3.2681 no 1_655
H45A C26 3.4380 no 2_555
H45A C35 3.1746 no 2_555
H45A C36 3.2121 no 2_555
H45A H26 2.6506 no 2_555
H45A H27 3.5360 no 2_555
H45A H35 3.1160 no 2_555
H45A H36 3.0963 no 2_555
H45B H26 3.1896 no 2_555
H45B H27 2.9644 no 2_555
H47A H29 2.9054 no 2_455
H47A H35 3.4398 no 2_555
H48A H20 2.9560 no 4_655
H48B C28 2.9497 no 2_455
H48B C29 3.3033 no 2_455
H48B H28 2.4653 no 2_455
H48B H29 3.1254 no 2_455
H49A O42 2.4766 no 1_455
H49A C20 3.3724 no 4_655
H49A C21 3.3207 no 4_655
H49A C42 3.0231 no 1_455
H49A C43 3.4663 no 1_455
H49A H20 2.7547 no 4_655
H49A H21 2.7088 no 4_655
H49A H43 3.2681 no 1_455
H49B C21 3.5256 no 4_655
H49B H20 3.3919 no 4_655
H49B H21 2.8598 no 4_655
H50A C35 3.5660 no 2_555
H50A H29 3.4247 no 2_455
H50A H34 3.4121 no 2_555
H50A H35 2.8562 no 2_555
H50B C28 3.5174 no 2_455
H50B C29 3.1975 no 2_455
H50B C30 3.5845 no 2_455
H50B H16 3.1111 no 2_455
H50B H29 3.2468 no 2_455
H51A C16 3.5075 no 2_455
H51A C17 3.0822 no 2_455
H51A H16 3.2631 no 2_455
H51A H17 2.4689 no 2_455
H51A H73 2.8730 no 2_455
H51A H81 3.4048 no .
H51B Cl3 3.3363 no .
H51B O42 3.0514 no 1_455
H51B C81 3.0080 no .
H51B H17 3.4174 no 2_455
H51B H21 3.5131 no 4_655
H51B H81 2.2549 no .
H52A O1 2.7355 no 3_755
H52A C1 3.3140 no 3_755
H52A H2 3.5847 no 3_755
H52A H35 2.8888 no 2_555
H52A H73 2.9831 no 2_455
H52C Cl1 3.4817 no .
H56 C11 3.5482 no 3_745
H56 C12 3.2086 no 3_745
H56 H11A 3.1223 no 3_745
H56 H12B 3.4969 no 3_745
H56 H12C 2.3936 no 3_745
H56 H68 3.5153 no 2_445
H57 Cl1 3.5339 no 3_645
H57 C67 3.3085 no 2_445
H57 C68 3.4340 no 2_445
H57 H12C 2.7547 no 3_745
H57 H67 2.6691 no 2_445
H57 H68 2.8793 no 2_445
H59 C67 3.4570 no 2_445
H59 C69 3.0635 no 1_455
H59 C70 3.1189 no 1_455
H59 H12B 2.9069 no 4_654
H59 H67 2.6057 no 2_445
H59 H69 2.8061 no 1_455
H59 H70 2.9003 no 1_455
H60 P2 3.4325 no 1_455
H60 C65 3.0994 no 1_455
H60 C70 2.8564 no 1_455
H60 C71 2.9111 no 1_455
H60 C72 3.3526 no 1_455
H60 C76 3.1016 no 1_455
H60 H12A 3.4627 no 4_654
H60 H70 2.7223 no 1_455
H60 H76 3.4014 no 1_455
H61 O1 3.3772 no 4_654
H61 C72 3.2416 no 1_455
H61 C73 2.9256 no 1_455
H61 C74 2.9448 no 1_455
H61 C75 3.3194 no 1_455
H61 H6A 3.2394 no 4_654
H61 H7B 3.2486 no 4_654
H61 H73 3.2367 no 1_455
H61 H74 3.2870 no 1_455
H62 O1 3.2201 no 4_654
H62 H6A 2.6913 no 4_654
H62 H8B 3.4381 no 4_654
H66 Cl2 3.5732 no 4_654
H66 Cl3 3.0198 no 4_654
H66 H12B 3.4964 no 3_745
H66 H12C 3.4782 no 3_745
H66 H68 3.1089 no 2_445
H67 Cl2 3.4081 no 4_654
H67 C12 3.3466 no 3_745
H67 C57 3.2986 no 2_545
H67 C59 3.2910 no 2_545
H67 H12B 2.4384 no 3_745
H67 H12C 3.5035 no 3_745
H67 H12C 3.4196 no 4_754
H67 H57 2.6691 no 2_545
H67 H59 2.6057 no 2_545
H67 H69 3.1329 no 2_445
H68 C12 3.4028 no 4_754
H68 C56 3.3594 no 2_545
H68 C57 2.9876 no 2_545
H68 C58 3.4856 no 2_545
H68 H10A 3.3325 no 3_745
H68 H12A 3.5191 no 4_754
H68 H12B 3.1737 no 3_745
H68 H12B 3.3941 no 4_754
H68 H12C 2.7859 no 4_754
H68 H56 3.5153 no 2_545
H68 H57 2.8793 no 2_545
H68 H66 3.1089 no 2_545
H69 Cl1 3.3682 no 3_745
H69 Cl3 3.4328 no 3_745
H69 H11A 3.4764 no 3_745
H69 H59 2.8061 no 1_655
H69 H67 3.1329 no 2_545
H70 C59 3.3638 no 1_655
H70 C60 3.3006 no 1_655
H70 H59 2.9003 no 1_655
H70 H60 2.7223 no 1_655
H72 C34 3.3223 no 1_655
H72 H34 2.6458 no 1_655
H73 O1 3.3374 no 4_754
H73 C34 3.5533 no 1_655
H73 C35 3.5603 no 1_655
H73 C51 3.5306 no 2_555
H73 C52 3.5774 no 2_555
H73 H34 3.1375 no 1_655
H73 H35 3.0895 no 1_655
H73 H51A 2.8730 no 2_555
H73 H52A 2.9831 no 2_555
H73 H61 3.2367 no 1_655
H74 O1 3.3643 no 4_754
H74 C5 3.4893 no 4_754
H74 H5B 2.5495 no 4_754
H74 H7B 2.9076 no 4_754
H74 H61 3.2870 no 1_655
H75 Cl2 3.5598 no 4_654
H75 O42 2.7414 no 4_754
H75 C7 3.5919 no 4_754
H75 C42 3.3273 no 4_754
H75 H7B 2.6597 no 4_754
H75 H9B 3.0038 no 4_754
H76 Cl2 2.9363 no 4_654
H76 Cl3 3.1447 no 4_654
H76 C81 3.5609 no 4_654
H76 H12A 3.5909 no 4_754
H76 H60 3.4014 no 1_655
H81 O2 2.4844 no 3_655
H81 O42 2.6891 no 1_455
H81 C2 3.5571 no 3_655
H81 C42 3.4991 no 1_455
H81 C51 3.1902 no .
H81 H42 2.9708 no 1_455
H81 H51A 3.4048 no .
H81 H51B 2.2549 no .

loop_
_geom_hbond_atom_site_label_D
_geom_hbond_atom_site_label_H
_geom_hbond_atom_site_label_A
_geom_hbond_site_symmetry_A
_geom_hbond_distance_DA
_geom_hbond_distance_DH
_geom_hbond_distance_HA
_geom_hbond_angle_DHA
_geom_hbond_publ_flag
N2 H2 O41 3_745 2.816(17) 0.93(4) 1.93(4) 158(4) no
N42 H42 O2 3_755 2.789(18) 0.93(4) 1.86(4) 176(4) no

loop_
_geom_torsion_atom_site_label_1
_geom_torsion_atom_site_label_2
_geom_torsion_atom_site_label_3
_geom_torsion_atom_site_label_4
_geom_torsion
_geom_torsion_publ_flag
Au1 P1 C15 C16 -143.6(8) no
Au1 P1 C15 C24 43.1(13) no
Au1 P1 C25 C26 -116.7(10) no
Au1 P1 C25 C30 63.0(10) no
Au1 P1 C31 C32 0.5(11) no
Au1 P1 C31 C36 -177.7(8) no
C15 P1 C25 C26 112.6(11) no
C15 P1 C25 C30 -67.8(11) no
C25 P1 C15 C16 -22.9(13) no
C25 P1 C15 C24 163.9(11) no
C15 P1 C31 C32 134.3(10) no
C15 P1 C31 C36 -43.9(11) no
C31 P1 C15 C16 89.9(12) no
C31 P1 C15 C24 -83.3(12) no
C25 P1 C31 C32 -116.7(10) no
C25 P1 C31 C36 65.1(11) no
C31 P1 C25 C26 2.3(13) no
C31 P1 C25 C30 -178.0(9) no
Au2 P2 C55 C56 -80.1(8) no
Au2 P2 C55 C64 93.6(11) no
Au2 P2 C65 C66 160.1(8) no
Au2 P2 C65 C70 -20.1(13) no
Au2 P2 C71 C72 -21.7(13) no
Au2 P2 C71 C76 157.6(8) no
C55 P2 C65 C66 37.0(12) no
C55 P2 C65 C70 -143.3(11) no
C65 P2 C55 C56 40.1(10) no
C65 P2 C55 C64 -146.2(10) no
C55 P2 C71 C72 106.6(11) no
C55 P2 C71 C76 -74.1(11) no
C71 P2 C55 C56 153.6(9) no
C71 P2 C55 C64 -32.8(13) no
C65 P2 C71 C72 -140.9(11) no
C65 P2 C71 C76 38.3(12) no
C71 P2 C65 C66 -80.0(12) no
C71 P2 C65 C70 99.7(12) no
C1 N1 C4 C3 -3(3) no
C1 N1 C4 C13 -176.1(16) no
C4 N1 C1 O1 175.9(17) no
C4 N1 C1 N2 5(3) no
C1 N1 C5 C6 -79.4(19) no
C5 N1 C1 O1 -13(3) no
C5 N1 C1 N2 176.3(13) no
C4 N1 C5 C6 92.6(16) no
C5 N1 C4 C3 -174.2(14) no
C5 N1 C4 C13 13(2) no
C1 N2 C2 O2 -178.1(15) no
C1 N2 C2 C3 -1(3) no
C2 N2 C1 O1 -174.2(17) no
C2 N2 C1 N1 -3(3) no
C41 N41 C44 C43 -4(2) no
C41 N41 C44 C53 178.4(13) no
C44 N41 C41 O41 -177.3(14) no
C44 N41 C41 N42 2(2) no
C41 N41 C45 C46 -81.3(17) no
C45 N41 C41 O41 -7(2) no
C45 N41 C41 N42 172.4(13) no
C44 N41 C45 C46 88.8(18) no
C45 N41 C44 C43 -173.5(13) no
C45 N41 C44 C53 9(2) no
C41 N42 C42 O42 -175.3(15) no
C41 N42 C42 C43 4(2) no
C42 N42 C41 O41 176.9(14) no
C42 N42 C41 N41 -3(2) no
O2 C2 C3 C4 -179.8(17) no
N2 C2 C3 C4 4(3) no
C2 C3 C4 N1 -2(3) no
C2 C3 C4 C13 170.7(16) no
N1 C5 C6 C7 169.0(13) no
C5 C6 C7 C8 177.6(15) no
C6 C7 C8 C9 163(2) no
C7 C8 C9 C10 -172(3) no
C8 C9 C10 C11 172(3) no
C9 C10 C11 C12 -74(5) no
P1 C15 C16 C17 -169.5(10) no
P1 C15 C24 C23 171.6(9) no
P1 C15 C24 C64 -7.5(19) no
C16 C15 C24 C23 -2(2) no
C16 C15 C24 C64 179.1(12) no
C24 C15 C16 C17 4(2) no
C15 C16 C17 C18 -1(2) no
C16 C17 C18 C19 179.7(13) no
C16 C17 C18 C23 -3(2) no
C17 C18 C19 C20 177.9(14) no
C17 C18 C23 C22 -178.2(13) no
C17 C18 C23 C24 5(2) no
C19 C18 C23 C22 -1(2) no
C19 C18 C23 C24 -177.9(14) no
C23 C18 C19 C20 1(2) no
C18 C19 C20 C21 -1(3) no
C19 C20 C21 C22 1(3) no
C20 C21 C22 C23 -1(3) no
C21 C22 C23 C18 1(3) no
C21 C22 C23 C24 178.2(15) no
C18 C23 C24 C15 -3(2) no
C18 C23 C24 C64 176.6(12) no
C22 C23 C24 C15 -179.4(13) no
C22 C23 C24 C64 -0(2) no
C15 C24 C64 C55 -86.7(17) no
C15 C24 C64 C63 92.6(15) no
C23 C24 C64 C55 94.2(15) no
C23 C24 C64 C63 -86.5(14) no
P1 C25 C26 C27 176.7(10) no
P1 C25 C30 C29 -177.3(10) no
C26 C25 C30 C29 2(2) no
C30 C25 C26 C27 -3(2) no
C25 C26 C27 C28 1(3) no
C26 C27 C28 C29 1(3) no
C27 C28 C29 C30 -1(2) no
C28 C29 C30 C25 -0(2) no
P1 C31 C32 C33 178.2(9) no
P1 C31 C36 C35 176.6(9) no
C32 C31 C36 C35 -2(2) no
C36 C31 C32 C33 -4(2) no
C31 C32 C33 C34 4(2) no
C32 C33 C34 C35 1(2) no
C33 C34 C35 C36 -6(3) no
C34 C35 C36 C31 6(2) no
O42 C42 C43 C44 174.1(16) no
N42 C42 C43 C44 -5(2) no
C42 C43 C44 N41 5(3) no
C42 C43 C44 C53 -177.0(15) no
N41 C45 C46 C47 177.0(12) no
C45 C46 C47 C48 -177.4(14) no
C46 C47 C48 C49 58(2) no
C47 C48 C49 C50 63(3) no
C48 C49 C50 C51 -173(2) no
C49 C50 C51 C52 81(3) no
P2 C55 C56 C57 177.9(8) no
P2 C55 C64 C24 -0.7(18) no
P2 C55 C64 C63 180.0(8) no
C56 C55 C64 C24 172.7(10) no
C56 C55 C64 C63 -6.6(17) no
C64 C55 C56 C57 3.9(19) no
C55 C56 C57 C58 -0(2) no
C56 C57 C58 C59 172.9(13) no
C56 C57 C58 C63 -0(2) no
C57 C58 C59 C60 178.0(14) no
C57 C58 C63 C62 177.4(12) no
C57 C58 C63 C64 -2.9(19) no
C59 C58 C63 C62 3.9(18) no
C59 C58 C63 C64 -176.4(12) no
C63 C58 C59 C60 -9(2) no
C58 C59 C60 C61 9(3) no
C59 C60 C61 C62 -5(3) no
C60 C61 C62 C63 -0(3) no
C61 C62 C63 C58 0(2) no
C61 C62 C63 C64 -179.2(14) no
C58 C63 C64 C24 -173.1(10) no
C58 C63 C64 C55 6.3(17) no
C62 C63 C64 C24 6.6(17) no
C62 C63 C64 C55 -174.0(11) no
P2 C65 C66 C67 -179.9(10) no
P2 C65 C70 C69 -179.7(10) no
C66 C65 C70 C69 -0(2) no
C70 C65 C66 C67 0(2) no
C65 C66 C67 C68 -2(2) no
C66 C67 C68 C69 4(3) no
C67 C68 C69 C70 -4(3) no
C68 C69 C70 C65 2(3) no
P2 C71 C72 C73 178.5(11) no
P2 C71 C76 C75 -177.8(10) no
C72 C71 C76 C75 1(2) no
C76 C71 C72 C73 -1(2) no
C71 C72 C73 C74 1(3) no
C72 C73 C74 C75 -2(3) no
C73 C74 C75 C76 3(3) no
C74 C75 C76 C71 -3(3) no
